data_1557651
loop_
_publ_author_name
'Latendresse, Trevor P.'
'Vieru, Veacheslav'
'Upadhyay, Apoorva'
'Bhuvanesh, Nattamai S.'
'Chibotaru, Liviu F.'
'Nippe, Michael'

_publ_section_title
;
 Trends in trigonal prismatic Ln-[1]ferrocenophane complexes and discovery
 of a Ho3+ single-molecule magnet
;
_journal_issue 15
_journal_name_full 'Chemical Science'
_journal_page_first 3936
_journal_page_last 3951
_journal_paper_doi 10.1039/D0SC01197E
_journal_volume 11
_journal_year 2020
_chemical_absolute_configuration ad
_chemical_formula_moiety '1(C40 H34 Fe3 Ho Li2 N2), C20 H20 Li N4, 0.88(C5 H5 N)'
_chemical_formula_sum 'C64.38 H58.38 Fe3 Ho Li3 N6.88'
_chemical_formula_weight 1281.60
_space_group_crystal_system orthorhombic
_space_group_IT_number 19
_space_group_name_Hall 'P 2ac 2ab'
_space_group_name_H-M_alt 'P 21 21 21'
_atom_sites_solution_hydrogens geom
_atom_sites_solution_primary dual
_audit_creation_date 2019-01-11
_audit_creation_method
;
Olex2 1.2
(compiled 2018.05.29 svn.r3508 for OlexSys, GUI svn.r5506)
;
_audit_update_record
;
2020-02-26 deposited with the CCDC.	2020-03-24 downloaded from the CCDC.
;
_cell_angle_alpha 90
_cell_angle_beta 90
_cell_angle_gamma 90
_cell_formula_units_Z 8
_cell_length_a 21.2060(9)
_cell_length_b 22.6446(10)
_cell_length_c 23.1321(11)
_cell_measurement_reflns_used 9899
_cell_measurement_temperature 110.0
_cell_measurement_theta_max 24.758
_cell_measurement_theta_min 2.197
_cell_volume 11108.1(9)
_computing_cell_refinement 'SAINT V8.38A (Bruker AXS, 2016)'
_computing_data_reduction 'SAINT V8.38A (Bruker AXS, 2016)'
_computing_molecular_graphics 'Olex2 (Dolomanov et al., 2009)'
_computing_publication_material 'Olex2 (Dolomanov et al., 2009)'
_computing_structure_refinement 'ShelXL (Sheldrick, 2015)'
_computing_structure_solution 'ShelXT (Sheldrick, 2015)'
_diffrn_ambient_temperature 110.0
_diffrn_measured_fraction_theta_full 0.999
_diffrn_measured_fraction_theta_max 0.999
_diffrn_measurement_device_type 'Bruker APEX-II CCD'
_diffrn_measurement_method '\f and \w scans'
_diffrn_radiation_type MoK\a
_diffrn_radiation_wavelength 0.71073
_diffrn_reflns_av_R_equivalents 0.0837
_diffrn_reflns_av_unetI/netI 0.0930
_diffrn_reflns_Laue_measured_fraction_full 0.999
_diffrn_reflns_Laue_measured_fraction_max 0.999
_diffrn_reflns_limit_h_max 25
_diffrn_reflns_limit_h_min -25
_diffrn_reflns_limit_k_max 26
_diffrn_reflns_limit_k_min -21
_diffrn_reflns_limit_l_max 26
_diffrn_reflns_limit_l_min -27
_diffrn_reflns_number 67434
_diffrn_reflns_point_group_measured_fraction_full 0.999
_diffrn_reflns_point_group_measured_fraction_max 0.999
_diffrn_reflns_theta_full 24.999
_diffrn_reflns_theta_max 24.999
_diffrn_reflns_theta_min 1.303
_diffrn_standards_number 0
_exptl_absorpt_coefficient_mu 2.225
_exptl_absorpt_correction_T_max 0.3334
_exptl_absorpt_correction_T_min 0.2269
_exptl_absorpt_correction_type multi-scan
_exptl_absorpt_process_details
'SADABS-2016/2 (Bruker,2016/2) was used for absorption correction. wR2(int) was 0.0908 before and 0.0601 after correction. The Ratio of minimum to maximum transmission is 0.6806. The \l/2 correction factor is Not present.'
_exptl_crystal_colour yellow
_exptl_crystal_colour_primary yellow
_exptl_crystal_density_diffrn 1.533
_exptl_crystal_description plate
_exptl_crystal_F_000 5174
_exptl_crystal_size_max 0.082
_exptl_crystal_size_mid 0.074
_exptl_crystal_size_min 0.021
_refine_diff_density_max 0.922
_refine_diff_density_min -1.197
_refine_diff_density_rms 0.136
_refine_ls_abs_structure_details
;
 Flack x determined using 4904 quotients [(I+)-(I-)]/[(I+)+(I-)]
 (Parsons, Flack and Wagner, Acta Cryst. B69 (2013) 249-259).
;
_refine_ls_abs_structure_Flack -0.019(8)
_refine_ls_extinction_method none
_refine_ls_goodness_of_fit_ref 1.018
_refine_ls_hydrogen_treatment constr
_refine_ls_matrix_type full
_refine_ls_number_parameters 1371
_refine_ls_number_reflns 19541
_refine_ls_number_restraints 876
_refine_ls_restrained_S_all 1.001
_refine_ls_R_factor_all 0.0920
_refine_ls_R_factor_gt 0.0494
_refine_ls_shift/su_max 0.001
_refine_ls_shift/su_mean 0.000
_refine_ls_structure_factor_coef Fsqd
_refine_ls_weighting_details 'w=1/[\s^2^(Fo^2^)+(0.0246P)^2^+38.0492P] where P=(Fo^2^+2Fc^2^)/3'
_refine_ls_weighting_scheme calc
_refine_ls_wR_factor_gt 0.0932
_refine_ls_wR_factor_ref 0.1135
_reflns_Friedel_coverage 0.846
_reflns_Friedel_fraction_full 0.999
_reflns_Friedel_fraction_max 0.999
_reflns_number_gt 13766
_reflns_number_total 19541
_reflns_threshold_expression 'I > 2\s(I)'
_cod_data_source_file d0sc01197e2.cif
_cod_data_source_block mntpl058
_cod_depositor_comments
;Adding full bibliography for 1557647--1557656.cif.

 Adding full bibliography for 1557647--1557656.cif.
;
_cod_database_code 1557651
_shelx_shelxl_version_number 2018/3
_shelx_space_group_comment
;
The symmetry employed for this shelxl refinement is uniquely defined
by the following loop, which should always be used as a source of
symmetry information in preference to the above space-group names.
They are only intended as comments.
;
_shelx_estimated_absorpt_t_max 0.955
_shelx_estimated_absorpt_t_min 0.839
_olex2_refinement_description
;
1. Fixed Uiso
 At 1.2 times of:
  All C(H) groups
2. Shared sites
{N3, N3A}
{C73, C73A}
3. Uiso/Uaniso restraints and constraints
N5 \\sim N6 \\sim N7 \\sim N8 \\sim C81 \\sim C82 \\sim C83 \\sim C84 \\sim C85
\\sim C86 \\sim C87 \\sim C88 \\sim C89 \\sim C90 \\sim C91 \\sim C92 \\sim C93
\\sim C94 \\sim C95 \\sim C96 \\sim C97 \\sim C98 \\sim C99 \\sim C100 \\sim
Li5: within 2A with sigma of 0.01 and sigma for terminal atoms of 0.02
N3 \\sim C71 \\sim C72 \\sim C73 \\sim C74 \\sim C75 \\sim N3A \\sim C71A \\sim
C72A \\sim C73A \\sim C74A \\sim C75A: within 2A with sigma of 0.04 and sigma
for terminal atoms of 0.08
C122 \\sim C121 \\sim N13 \\sim C123 \\sim C125 \\sim C124 \\sim N12 \\sim C120
\\sim C119 \\sim C118 \\sim C117 \\sim C116 \\sim Li6: within 2A with sigma of
0.01 and sigma for terminal atoms of 0.02
C127 \\sim C126 \\sim N14 \\sim C128 \\sim C129 \\sim C130: within 2A with
sigma of 0.005 and sigma for terminal atoms of 0.01
C22 \\sim C21 \\sim C25 \\sim Li1: within 2A with sigma of 0.005 and sigma for
terminal atoms of 0.01
Uanis(N3) = Uanis(N3A)
Uanis(C73) = Uanis(C73A)
Uanis(Li3) = Uanis(Ho2)
Uanis(Ho1) = Uanis(Li1)
4. Rigid body (RIGU) restrains
 N5, N6, N7, N8, C81, C82, C83, C84, C85, C86, C87, C88, C89, C90, C91, C92,
 C93, C94, C95, C96, C97, C98, C99, C100, Li5
 with sigma for 1-2 distances of 0.01 and sigma for 1-3 distances of 0.01
 N3, C71, C72, C73, C74, C75, N3A, C71A, C72A, C73A, C74A, C75A
 with sigma for 1-2 distances of 0.004 and sigma for 1-3 distances of 0.004
 C122, C121, N13, C123, C125, C124, N12, C120, C119, C118, C117, C116, Li6
 with sigma for 1-2 distances of 0.01 and sigma for 1-3 distances of 0.01
 C127, C126, N14, C128, C129, C130
 with sigma for 1-2 distances of 0.005 and sigma for 1-3 distances of 0.005
 C21, Li1, C22, C25
 with sigma for 1-2 distances of 0.005 and sigma for 1-3 distances of 0.005
5. Same fragment restrains
{N3, C71, C72, C73, C74, C75, N3A, C71A, C72A, C73A, C74A, C75A} sigma for 1-2:
0.005, 1-3: 0.04
as
{N3A, C71A, C72A, C73A, C74A, C75A, N4, C80, C79, C78, C77, C76}
6. Others
 Sof(N3A)=Sof(C71A)=Sof(H71A)=Sof(C72A)=Sof(H72A)=Sof(C73A)=Sof(H73A)=
 Sof(C74A)=Sof(H74A)=Sof(C75A)=Sof(H75A)=1-FVAR(1)
 Sof(N3)=Sof(C71)=Sof(H71)=Sof(C72)=Sof(H72)=Sof(C73)=Sof(H73)=Sof(C74)=
 Sof(H74)=Sof(C75)=Sof(H75)=FVAR(1)
 Fixed Sof: C121(0.75) H121(0.75) C122(0.75) H122(0.75) C123(0.75) H123(0.75)
 C124(0.75) H124(0.75) C125(0.75) H125(0.75) N13(0.75)
7.a Aromatic/amide H refined with riding coordinates:
 C35(H35), C34(H34), C33(H33), C32(H32), C31(H31), C1(H1), C3(H3), C4(H4),
 C5(H5), C7(H7), C8(H8), C9(H9), C10(H10), C12(H12), C13(H13), C14(H14),
 C15(H15), C17(H17), C18(H18), C19(H19), C20(H20), C22(H22), C23(H23), C24(H24),
  C25(H25), C27(H27), C28(H28), C29(H29), C30(H30), C36(H36), C37(H37),
 C38(H38), C39(H39), C40(H40), C42(H42), C43(H43), C44(H44), C45(H45), C47(H47),
  C48(H48), C49(H49), C50(H50), C52(H52), C53(H53), C54(H54), C55(H55),
 C57(H57), C58(H58), C59(H59), C60(H60), C62(H62), C63(H63), C64(H64), C65(H65),
  C67(H67), C68(H68), C69(H69), C70(H70), C71(H71), C72(H72), C73(H73),
 C74(H74), C75(H75), C71A(H71A), C72A(H72A), C73A(H73A), C74A(H74A), C75A(H75A),
  C80(H80), C79(H79), C78(H78), C77(H77), C76(H76), C81(H81), C82(H82),
 C83(H83), C84(H84), C85(H85), C86(H86), C87(H87), C88(H88), C89(H89), C90(H90),
  C91(H91), C92(H92), C93(H93), C94(H94), C95(H95), C96(H96), C97(H97),
 C98(H98), C99(H99), C100(H100), C120(H120), C119(H119), C118(H118), C117(H117),
  C116(H116), C101(H101), C102(H102), C103(H103), C104(H104), C105(H105),
 C106(H106), C107(H107), C108(H108), C109(H109), C110(H110), C111(H111),
 C112(H112), C113(H113), C114(H114), C115(H115), C121(H121), C122(H122),
 C123(H123), C124(H124), C125(H125), C127(H127), C126(H126), C128(H128),
 C129(H129), C130(H130)
7.b Fitted hexagon refined as free rotating group:
 N1(C35,C34,C33,C32,C31), N3(C71,C72,C73,C74,C75), N4(C80,C79,C78,C77,C76),
 N12(C120,C119,C118,C117,C116), C121(C122,C123,C124,C125,N13), C127(C126,N14,
 C128,C129,C130)
;
_olex2_submission_special_instructions 'No special instructions were received'

loop_
_space_group_symop_operation_xyz
'x, y, z'
'-x+1/2, -y, z+1/2'
'-x, y+1/2, -z+1/2'
'x+1/2, -y+1/2, -z'

loop_
_atom_site_label
_atom_site_type_symbol
_atom_site_fract_x
_atom_site_fract_y
_atom_site_fract_z
_atom_site_U_iso_or_equiv
_atom_site_adp_type
_atom_site_occupancy
_atom_site_site_symmetry_order
_atom_site_calc_flag
_atom_site_refinement_flags_posn
_atom_site_refinement_flags_adp
_atom_site_refinement_flags_occupancy
_atom_site_disorder_assembly
_atom_site_disorder_group
Ho1 Ho 0.81578(2) 0.36080(2) 0.49976(3) 0.02303(13) Uani 1 1 d . . . . .
Fe1 Fe 0.72902(7) 0.47554(6) 0.49876(10) 0.0242(3) Uani 1 1 d . . . . .
Fe2 Fe 0.96723(7) 0.37007(6) 0.50158(10) 0.0269(4) Uani 1 1 d . . . . .
Fe3 Fe 0.75005(7) 0.23422(7) 0.49605(10) 0.0284(4) Uani 1 1 d . . . . .
N1 N 0.8320(4) 0.3720(4) 0.2969(2) 0.025(3) Uani 1 1 d . . . . .
C35 C 0.7812(3) 0.3808(4) 0.2599(3) 0.028(3) Uani 1 1 d G . . . .
H35 H 0.739508 0.382013 0.274873 0.034 Uiso 1 1 calc R . . . .
C34 C 0.7914(4) 0.3877(4) 0.2009(3) 0.033(4) Uani 1 1 d G . . . .
H34 H 0.756730 0.393703 0.175612 0.039 Uiso 1 1 calc R . . . .
C33 C 0.8524(5) 0.3859(4) 0.1790(3) 0.038(4) Uani 1 1 d G . . . .
H33 H 0.859415 0.390681 0.138698 0.046 Uiso 1 1 calc R . . . .
C32 C 0.9032(3) 0.3772(4) 0.2160(4) 0.039(4) Uani 1 1 d G . . . .
H32 H 0.944880 0.375970 0.201044 0.047 Uiso 1 1 calc R . . . .
C31 C 0.8930(3) 0.3703(4) 0.2750(3) 0.036(4) Uani 1 1 d G . . . .
H31 H 0.927659 0.364280 0.300305 0.043 Uiso 1 1 calc R . . . .
N2 N 0.8270(6) 0.3578(5) 0.7034(4) 0.033(3) Uani 1 1 d . . . . .
C1 C 0.7729(6) 0.4847(6) 0.4207(5) 0.025(3) Uani 1 1 d . . . . .
H1 H 0.814575 0.498525 0.414293 0.030 Uiso 1 1 calc R . . . .
C2 C 0.7566(7) 0.4235(6) 0.4284(5) 0.025(4) Uani 1 1 d . . . . .
C3 C 0.6871(6) 0.4263(6) 0.4357(5) 0.025(3) Uani 1 1 d . . . . .
H3 H 0.660593 0.392972 0.441547 0.030 Uiso 1 1 calc R . . . .
C4 C 0.6654(8) 0.4858(7) 0.4327(6) 0.038(4) Uani 1 1 d . . . . .
H4 H 0.622929 0.498661 0.435968 0.045 Uiso 1 1 calc R . . . .
C5 C 0.7185(7) 0.5222(6) 0.4240(6) 0.030(4) Uani 1 1 d . . . . .
H5 H 0.718270 0.564038 0.420880 0.036 Uiso 1 1 calc R . . . .
C6 C 0.7737(8) 0.4368(6) 0.5700(6) 0.029(4) Uani 1 1 d . . . . .
C7 C 0.7083(7) 0.4416(7) 0.5781(6) 0.036(4) Uani 1 1 d . . . . .
H7 H 0.681310 0.408902 0.585479 0.044 Uiso 1 1 calc R . . . .
C8 C 0.6868(9) 0.5014(7) 0.5738(6) 0.038(4) Uani 1 1 d . . . . .
H8 H 0.644598 0.514836 0.577491 0.046 Uiso 1 1 calc R . . . .
C9 C 0.7405(8) 0.5365(7) 0.5632(6) 0.043(4) Uani 1 1 d . . . . .
H9 H 0.741606 0.578180 0.558702 0.052 Uiso 1 1 calc R . . . .
C10 C 0.7930(8) 0.4969(6) 0.5604(6) 0.035(4) Uani 1 1 d . . . . .
H10 H 0.835183 0.508827 0.553204 0.042 Uiso 1 1 calc R . . . .
C11 C 0.9059(6) 0.3852(5) 0.4329(5) 0.017(3) Uani 1 1 d . . . . .
C12 C 0.9413(6) 0.4368(6) 0.4467(5) 0.027(3) Uani 1 1 d . . . . .
H12 H 0.922921 0.473718 0.456643 0.032 Uiso 1 1 calc R . . . .
C13 C 1.0073(6) 0.4265(6) 0.4437(5) 0.034(3) Uani 1 1 d . . . . .
H13 H 1.039883 0.453916 0.452212 0.041 Uiso 1 1 calc R . . . .
C14 C 1.0150(8) 0.3668(7) 0.4252(6) 0.036(4) Uani 1 1 d . . . . .
H14 H 1.053738 0.347005 0.418405 0.043 Uiso 1 1 calc R . . . .
C15 C 0.9531(7) 0.3425(6) 0.4190(5) 0.032(3) Uani 1 1 d . . . . .
H15 H 0.944501 0.303131 0.407202 0.038 Uiso 1 1 calc R . . . .
C16 C 0.9058(6) 0.3491(6) 0.5693(5) 0.031(3) Uani 1 1 d . . . . .
C17 C 0.9469(7) 0.3976(6) 0.5840(5) 0.033(3) Uani 1 1 d . . . . .
H17 H 0.932313 0.435470 0.595652 0.040 Uiso 1 1 calc R . . . .
C18 C 1.0116(9) 0.3824(7) 0.5789(6) 0.038(4) Uani 1 1 d . . . . .
H18 H 1.046493 0.407928 0.585504 0.046 Uiso 1 1 calc R . . . .
C19 C 1.0148(7) 0.3221(7) 0.5623(6) 0.043(4) Uani 1 1 d . . . . .
H19 H 1.051890 0.299552 0.555767 0.052 Uiso 1 1 calc R . . . .
C20 C 0.9511(6) 0.3020(7) 0.5574(6) 0.034(3) Uani 1 1 d . . . . .
H20 H 0.939645 0.262766 0.547461 0.041 Uiso 1 1 calc R . . . .
C21 C 0.7919(7) 0.2802(6) 0.4275(5) 0.027(2) Uani 1 1 d . U . . .
C22 C 0.8200(7) 0.2232(6) 0.4366(5) 0.029(3) Uani 1 1 d . U . . .
H22 H 0.863421 0.217080 0.444733 0.034 Uiso 1 1 calc R . . . .
C23 C 0.7751(7) 0.1776(7) 0.4318(6) 0.035(4) Uani 1 1 d . . . . .
H23 H 0.783189 0.136585 0.436389 0.042 Uiso 1 1 calc R . . . .
C24 C 0.7163(7) 0.2033(7) 0.4190(6) 0.037(4) Uani 1 1 d . . . . .
H24 H 0.677381 0.183354 0.413450 0.044 Uiso 1 1 calc R . . . .
C25 C 0.7270(7) 0.2653(6) 0.4161(5) 0.029(3) Uani 1 1 d . U . . .
H25 H 0.695188 0.293481 0.407713 0.034 Uiso 1 1 calc R . . . .
C26 C 0.7627(7) 0.2897(6) 0.5682(5) 0.027(3) Uani 1 1 d . . . . .
C27 C 0.7881(7) 0.2314(7) 0.5768(5) 0.037(4) Uani 1 1 d . . . . .
H27 H 0.830963 0.223809 0.585943 0.045 Uiso 1 1 calc R . . . .
C28 C 0.7417(9) 0.1862(7) 0.5701(6) 0.047(5) Uani 1 1 d . . . . .
H28 H 0.748455 0.144900 0.573817 0.057 Uiso 1 1 calc R . . . .
C29 C 0.6849(8) 0.2137(7) 0.5570(6) 0.047(4) Uani 1 1 d . . . . .
H29 H 0.645721 0.194709 0.549919 0.056 Uiso 1 1 calc R . . . .
C30 C 0.6965(7) 0.2766(6) 0.5562(5) 0.036(4) Uani 1 1 d . . . . .
H30 H 0.665119 0.305596 0.548801 0.043 Uiso 1 1 calc R . . . .
C36 C 0.7811(9) 0.3584(6) 0.7409(7) 0.045(4) Uani 1 1 d . . . . .
H36 H 0.739559 0.360474 0.725696 0.054 Uiso 1 1 calc R . . . .
C37 C 0.7864(11) 0.3563(7) 0.7998(7) 0.060(5) Uani 1 1 d . . . . .
H37 H 0.750154 0.357478 0.823926 0.072 Uiso 1 1 calc R . . . .
C38 C 0.8446(12) 0.3527(7) 0.8225(7) 0.071(6) Uani 1 1 d . . . . .
H38 H 0.850490 0.349971 0.863173 0.085 Uiso 1 1 calc R . . . .
C39 C 0.8945(9) 0.3530(8) 0.7865(7) 0.060(5) Uani 1 1 d . . . . .
H39 H 0.936271 0.350478 0.801140 0.072 Uiso 1 1 calc R . . . .
C40 C 0.8836(8) 0.3569(7) 0.7276(7) 0.047(4) Uani 1 1 d . . . . .
H40 H 0.919181 0.359249 0.702767 0.057 Uiso 1 1 calc R . . . .
Li1 Li 0.8201(11) 0.3647(10) 0.3829(9) 0.02303(13) Uani 1 1 d . U . . .
Li2 Li 0.8147(12) 0.3574(9) 0.6178(8) 0.026(5) Uani 1 1 d . . . . .
Ho2 Ho 0.42824(2) 0.75869(2) 0.49539(3) 0.02252(14) Uani 1 1 d . . . . .
Fe4 Fe 0.51208(7) 0.87440(7) 0.50645(10) 0.0270(4) Uani 1 1 d . . . . .
Fe5 Fe 0.28047(7) 0.76306(8) 0.48438(7) 0.0276(5) Uani 1 1 d . . . . .
Fe6 Fe 0.49281(7) 0.63278(7) 0.49625(13) 0.0389(5) Uani 1 1 d . . . . .
C41 C 0.4878(7) 0.8144(6) 0.5721(5) 0.026(3) Uani 1 1 d . . . . .
C42 C 0.5547(6) 0.8176(6) 0.5625(6) 0.029(3) Uani 1 1 d . . . . .
H42 H 0.580369 0.784953 0.551968 0.035 Uiso 1 1 calc R . . . .
C43 C 0.5777(7) 0.8763(6) 0.5710(5) 0.037(3) Uani 1 1 d . . . . .
H43 H 0.620295 0.888879 0.567470 0.044 Uiso 1 1 calc R . . . .
C44 C 0.5255(7) 0.9122(7) 0.5856(6) 0.036(4) Uani 1 1 d . . . . .
H44 H 0.526130 0.953380 0.593455 0.043 Uiso 1 1 calc R . . . .
C45 C 0.4713(6) 0.8742(6) 0.5864(5) 0.028(3) Uani 1 1 d . . . . .
H45 H 0.429760 0.887020 0.595197 0.034 Uiso 1 1 calc R . . . .
C46 C 0.4699(6) 0.8406(6) 0.4329(5) 0.023(3) Uani 1 1 d . . . . .
C47 C 0.5359(7) 0.8509(6) 0.4246(5) 0.033(3) Uani 1 1 d . . . . .
H47 H 0.565376 0.821484 0.413321 0.039 Uiso 1 1 calc R . . . .
C48 C 0.5518(8) 0.9117(7) 0.4357(6) 0.036(4) Uani 1 1 d . . . . .
H48 H 0.592688 0.928723 0.434217 0.043 Uiso 1 1 calc R . . . .
C49 C 0.4944(7) 0.9412(6) 0.4493(6) 0.040(4) Uani 1 1 d . . . . .
H49 H 0.489776 0.982086 0.457561 0.048 Uiso 1 1 calc R . . . .
C50 C 0.4458(7) 0.8987(6) 0.4481(5) 0.032(3) Uani 1 1 d . . . . .
H50 H 0.402742 0.907018 0.456212 0.038 Uiso 1 1 calc R . . . .
C51 C 0.3334(6) 0.7774(6) 0.5593(5) 0.026(3) Uani 1 1 d . . . . .
C52 C 0.2959(6) 0.8270(7) 0.5444(6) 0.040(4) Uani 1 1 d . . . . .
H52 H 0.312678 0.865302 0.537849 0.048 Uiso 1 1 calc R . . . .
C53 C 0.2313(6) 0.8136(6) 0.5402(6) 0.038(4) Uani 1 1 d . . . . .
H53 H 0.198443 0.839903 0.529268 0.046 Uiso 1 1 calc R . . . .
C54 C 0.2248(6) 0.7532(7) 0.5555(6) 0.041(4) Uani 1 1 d . . . . .
H54 H 0.186499 0.731630 0.558382 0.049 Uiso 1 1 calc R . . . .
C55 C 0.2854(6) 0.7315(7) 0.5655(6) 0.037(4) Uani 1 1 d . . . . .
H55 H 0.294404 0.691622 0.575119 0.044 Uiso 1 1 calc R . . . .
C56 C 0.3458(6) 0.7494(6) 0.4184(5) 0.030(3) Uani 1 1 d . . . . .
C57 C 0.3013(6) 0.7964(6) 0.4052(5) 0.032(3) Uani 1 1 d . . . . .
H57 H 0.313253 0.835917 0.396739 0.039 Uiso 1 1 calc R . . . .
C58 C 0.2377(7) 0.7762(6) 0.4066(6) 0.041(4) Uani 1 1 d . . . . .
H58 H 0.200723 0.798761 0.399842 0.049 Uiso 1 1 calc R . . . .
C59 C 0.2413(7) 0.7148(6) 0.4203(6) 0.039(4) Uani 1 1 d . . . . .
H59 H 0.206515 0.688823 0.425000 0.047 Uiso 1 1 calc R . . . .
C60 C 0.3047(6) 0.6998(6) 0.4254(5) 0.028(3) Uani 1 1 d . . . . .
H60 H 0.319094 0.660755 0.432837 0.034 Uiso 1 1 calc R . . . .
C61 C 0.4432(7) 0.6740(6) 0.5637(6) 0.039(4) Uani 1 1 d . . . . .
C62 C 0.4143(7) 0.6195(6) 0.5452(6) 0.047(4) Uani 1 1 d . . . . .
H62 H 0.372266 0.616876 0.531362 0.056 Uiso 1 1 calc R . . . .
C63 C 0.4546(7) 0.5711(7) 0.5498(7) 0.054(5) Uani 1 1 d . . . . .
H63 H 0.445078 0.531596 0.539193 0.065 Uiso 1 1 calc R . . . .
C64 C 0.5125(10) 0.5918(8) 0.5735(9) 0.062(6) Uani 1 1 d . . . . .
H64 H 0.548395 0.568668 0.583077 0.075 Uiso 1 1 calc R . . . .
C65 C 0.5062(8) 0.6537(7) 0.5797(7) 0.051(5) Uani 1 1 d . . . . .
H65 H 0.538935 0.679003 0.592787 0.062 Uiso 1 1 calc R . . . .
C66 C 0.4916(6) 0.6935(6) 0.4284(6) 0.031(3) Uani 1 1 d . . . . .
C67 C 0.4697(7) 0.6367(7) 0.4102(6) 0.042(4) Uani 1 1 d . . . . .
H67 H 0.429712 0.629362 0.393147 0.051 Uiso 1 1 calc R . . . .
C68 C 0.5160(8) 0.5926(8) 0.4212(9) 0.057(6) Uani 1 1 d . . . . .
H68 H 0.511960 0.551490 0.413943 0.069 Uiso 1 1 calc R . . . .
C69 C 0.5685(7) 0.6212(7) 0.4446(8) 0.060(5) Uani 1 1 d . . . . .
H69 H 0.606886 0.602832 0.455654 0.072 Uiso 1 1 calc R . . . .
C70 C 0.5547(6) 0.6825(6) 0.4490(8) 0.052(5) Uani 1 1 d . . . . .
H70 H 0.582723 0.711759 0.463345 0.063 Uiso 1 1 calc R . . . .
N3 N 0.4130(4) 0.7528(4) 0.6985(3) 0.036(3) Uani 0.684(17) 1 d D U P A 1
C71 C 0.4677(4) 0.7382(7) 0.7284(4) 0.045(5) Uani 0.684(17) 1 d DG U P A 1
H71 H 0.505794 0.731306 0.707909 0.054 Uiso 0.684(17) 1 calc R . P A 1
C72 C 0.4666(5) 0.7337(7) 0.7884(4) 0.053(6) Uani 0.684(17) 1 d DG U P A 1
H72 H 0.504021 0.723733 0.808782 0.063 Uiso 0.684(17) 1 calc R . P A 1
C73 C 0.4109(6) 0.7438(6) 0.8184(3) 0.055(4) Uani 0.684(17) 1 d DG U P A 1
H73 H 0.410188 0.740740 0.859341 0.066 Uiso 0.684(17) 1 calc R . P A 1
C74 C 0.3562(5) 0.7584(7) 0.7885(4) 0.058(6) Uani 0.684(17) 1 d DG U P A 1
H74 H 0.318127 0.765318 0.809028 0.070 Uiso 0.684(17) 1 calc R . P A 1
C75 C 0.3573(4) 0.7629(7) 0.7286(4) 0.055(6) Uani 0.684(17) 1 d DG U P A 1
H75 H 0.319899 0.772892 0.708156 0.065 Uiso 0.684(17) 1 calc R . P A 1
N3A N 0.4130(4) 0.7528(4) 0.6985(3) 0.036(3) Uani 0.316(17) 1 d D U P A 2
C71A C 0.433(2) 0.7012(11) 0.7256(10) 0.051(9) Uani 0.316(17) 1 d D U P A 2
H71A H 0.450538 0.670247 0.703372 0.062 Uiso 0.316(17) 1 calc R . P A 2
C72A C 0.426(2) 0.6947(10) 0.7850(9) 0.053(9) Uani 0.316(17) 1 d D U P A 2
H72A H 0.431789 0.657218 0.802646 0.064 Uiso 0.316(17) 1 calc R . P A 2
C73A C 0.4109(6) 0.7438(6) 0.8184(3) 0.055(4) Uani 0.316(17) 1 d D U P A 2
H73A H 0.421315 0.745523 0.858298 0.066 Uiso 0.316(17) 1 calc R . P A 2
C74A C 0.380(2) 0.7902(15) 0.7913(10) 0.054(10) Uani 0.316(17) 1 d D U P A 2
H74A H 0.353732 0.816156 0.812660 0.065 Uiso 0.316(17) 1 calc R . P A 2
C75A C 0.388(2) 0.7980(11) 0.7322(10) 0.037(8) Uani 0.316(17) 1 d D U P A 2
H75A H 0.377271 0.834470 0.714783 0.044 Uiso 0.316(17) 1 calc R . P A 2
N4 N 0.4418(4) 0.7764(4) 0.2922(3) 0.037(3) Uani 1 1 d D . . . .
C80 C 0.4960(3) 0.7702(4) 0.2589(4) 0.044(4) Uani 1 1 d DG . . . .
H80 H 0.535295 0.762333 0.276985 0.053 Uiso 1 1 calc R . . . .
C79 C 0.4926(5) 0.7755(5) 0.1991(4) 0.053(4) Uani 1 1 d DG . . . .
H79 H 0.529578 0.771202 0.176337 0.064 Uiso 1 1 calc R . . . .
C78 C 0.4350(6) 0.7870(5) 0.1726(3) 0.066(5) Uani 1 1 d DG . . . .
H78 H 0.432708 0.790580 0.131763 0.079 Uiso 1 1 calc R . . . .
C77 C 0.3809(5) 0.7932(5) 0.2059(4) 0.069(6) Uani 1 1 d DG . . . .
H77 H 0.341555 0.801092 0.187836 0.082 Uiso 1 1 calc R . . . .
C76 C 0.3843(4) 0.7880(5) 0.2657(4) 0.050(5) Uani 1 1 d DG . . . .
H76 H 0.347271 0.792223 0.288484 0.060 Uiso 1 1 calc R . . . .
Li3 Li 0.4180(10) 0.7559(9) 0.6115(8) 0.02252(14) Uani 1 1 d . . . . .
Li4 Li 0.4398(11) 0.7656(10) 0.3786(9) 0.035(6) Uani 1 1 d . . . . .
N5 N 0.4213(6) 0.4458(5) 0.3726(5) 0.040(3) Uani 1 1 d . U . . .
N6 N 0.3775(6) 0.3817(6) 0.2541(5) 0.051(3) Uani 1 1 d . U . . .
N7 N 0.4051(8) 0.5202(7) 0.2501(6) 0.069(4) Uani 1 1 d . U . . .
N8 N 0.5316(7) 0.4419(6) 0.2609(5) 0.041(3) Uani 1 1 d . U . . .
C81 C 0.4199(8) 0.3993(7) 0.4085(7) 0.050(3) Uani 1 1 d . U . . .
H81 H 0.440536 0.364273 0.396263 0.060 Uiso 1 1 calc R . . . .
C82 C 0.3901(7) 0.3986(7) 0.4627(7) 0.052(4) Uani 1 1 d . U . . .
H82 H 0.389181 0.363904 0.485845 0.062 Uiso 1 1 calc R . . . .
C83 C 0.3630(7) 0.4492(6) 0.4806(6) 0.053(4) Uani 1 1 d . U . . .
H83 H 0.343699 0.451310 0.517549 0.064 Uiso 1 1 calc R . . . .
C84 C 0.3634(7) 0.4982(7) 0.4446(7) 0.054(4) Uani 1 1 d . U . . .
H84 H 0.343151 0.533752 0.455869 0.065 Uiso 1 1 calc R . . . .
C85 C 0.3934(7) 0.4942(7) 0.3932(6) 0.046(3) Uani 1 1 d . U . . .
H85 H 0.394589 0.528643 0.369794 0.055 Uiso 1 1 calc R . . . .
C86 C 0.3666(8) 0.3826(8) 0.1968(6) 0.059(4) Uani 1 1 d . U . . .
H86 H 0.387750 0.411166 0.173797 0.070 Uiso 1 1 calc R . . . .
C87 C 0.3254(9) 0.3433(8) 0.1700(7) 0.062(4) Uani 1 1 d . U . . .
H87 H 0.318703 0.345561 0.129498 0.074 Uiso 1 1 calc R . . . .
C88 C 0.2951(10) 0.3021(7) 0.2016(7) 0.070(4) Uani 1 1 d . U . . .
H88 H 0.267790 0.274549 0.183516 0.084 Uiso 1 1 calc R . . . .
C89 C 0.3045(10) 0.3006(8) 0.2608(8) 0.071(4) Uani 1 1 d . U . . .
H89 H 0.282665 0.272920 0.284273 0.085 Uiso 1 1 calc R . . . .
C90 C 0.3463(9) 0.3404(7) 0.2847(7) 0.057(4) Uani 1 1 d . U . . .
H90 H 0.353446 0.338527 0.325154 0.069 Uiso 1 1 calc R . . . .
C91 C 0.4452(10) 0.5654(8) 0.2346(8) 0.080(4) Uani 1 1 d . U . . .
H91 H 0.489563 0.559421 0.235097 0.096 Uiso 1 1 calc R . . . .
C92 C 0.4201(12) 0.6210(9) 0.2179(9) 0.089(5) Uani 1 1 d . U . . .
H92 H 0.447570 0.652015 0.206395 0.107 Uiso 1 1 calc R . . . .
C93 C 0.3566(12) 0.6297(9) 0.2184(9) 0.095(5) Uani 1 1 d . U . . .
H93 H 0.339209 0.666625 0.207280 0.114 Uiso 1 1 calc R . . . .
C94 C 0.3196(11) 0.5856(9) 0.2348(9) 0.093(5) Uani 1 1 d . U . . .
H94 H 0.275177 0.591192 0.236116 0.112 Uiso 1 1 calc R . . . .
C95 C 0.3449(10) 0.5317(9) 0.2500(9) 0.085(5) Uani 1 1 d . U . . .
H95 H 0.316693 0.501053 0.260927 0.102 Uiso 1 1 calc R . . . .
C96 C 0.5753(8) 0.4635(7) 0.2976(6) 0.046(3) Uani 1 1 d . U . . .
H96 H 0.564352 0.466224 0.337292 0.055 Uiso 1 1 calc R . . . .
C97 C 0.6345(8) 0.4818(7) 0.2815(6) 0.045(3) Uani 1 1 d . U . . .
H97 H 0.663433 0.496257 0.309469 0.055 Uiso 1 1 calc R . . . .
C98 C 0.6512(9) 0.4789(7) 0.2232(6) 0.044(4) Uani 1 1 d . U . . .
H98 H 0.691090 0.492407 0.210037 0.052 Uiso 1 1 calc R . . . .
C99 C 0.6066(8) 0.4550(7) 0.1845(7) 0.041(3) Uani 1 1 d . U . . .
H99 H 0.616443 0.450644 0.144639 0.049 Uiso 1 1 calc R . . . .
C100 C 0.5480(8) 0.4379(7) 0.2054(6) 0.040(3) Uani 1 1 d . U . . .
H100 H 0.518094 0.422578 0.178767 0.048 Uiso 1 1 calc R . . . .
Li5 Li 0.4401(12) 0.4415(11) 0.2847(11) 0.050(6) Uani 1 1 d . U . . .
N9 N 0.4874(5) 0.3847(5) 0.6095(4) 0.033(3) Uani 1 1 d . . . . .
N10 N 0.4129(6) 0.3477(5) 0.7298(5) 0.041(3) Uani 1 1 d . . . . .
N11 N 0.5478(6) 0.4382(6) 0.7290(5) 0.036(3) Uani 1 1 d . . . . .
N12 N 0.4110(7) 0.4865(6) 0.6887(7) 0.129(5) Uani 1 1 d . U . . .
C120 C 0.4443(5) 0.5393(7) 0.6904(8) 0.139(6) Uani 1 1 d G U . . .
H120 H 0.489043 0.538846 0.692590 0.167 Uiso 1 1 calc R . . . .
C119 C 0.4122(8) 0.5928(6) 0.6890(8) 0.144(6) Uani 1 1 d G U . . .
H119 H 0.434994 0.628904 0.690232 0.173 Uiso 1 1 calc R . . . .
C118 C 0.3467(8) 0.5935(6) 0.6859(8) 0.139(6) Uani 1 1 d G U . . .
H118 H 0.324807 0.630050 0.684932 0.166 Uiso 1 1 calc R . . . .
C117 C 0.3134(5) 0.5407(8) 0.6841(8) 0.143(6) Uani 1 1 d G U . . .
H117 H 0.268668 0.541138 0.681988 0.172 Uiso 1 1 calc R . . . .
C116 C 0.3455(7) 0.4872(6) 0.6855(8) 0.141(6) Uani 1 1 d G U . . .
H116 H 0.322716 0.451079 0.684346 0.169 Uiso 1 1 calc R . . . .
C101 C 0.4880(7) 0.3277(6) 0.5936(6) 0.043(4) Uani 1 1 d . . . . .
H101 H 0.467246 0.299795 0.617714 0.052 Uiso 1 1 calc R . . . .
C102 C 0.5170(7) 0.3076(6) 0.5445(6) 0.041(4) Uani 1 1 d . . . . .
H102 H 0.517133 0.266768 0.535130 0.049 Uiso 1 1 calc R . . . .
C103 C 0.5453(5) 0.3476(6) 0.5097(6) 0.040(4) Uani 1 1 d . . . . .
H103 H 0.564556 0.334983 0.474713 0.048 Uiso 1 1 calc R . . . .
C104 C 0.5464(7) 0.4062(7) 0.5246(6) 0.048(4) Uani 1 1 d . . . . .
H104 H 0.567603 0.434401 0.501291 0.058 Uiso 1 1 calc R . . . .
C105 C 0.5159(6) 0.4226(6) 0.5740(6) 0.037(4) Uani 1 1 d . . . . .
H105 H 0.515047 0.463331 0.583594 0.045 Uiso 1 1 calc R . . . .
C106 C 0.4156(7) 0.3271(7) 0.7828(6) 0.046(4) Uani 1 1 d . . . . .
H106 H 0.450408 0.338198 0.806239 0.056 Uiso 1 1 calc R . . . .
C107 C 0.3709(7) 0.2904(7) 0.8063(6) 0.051(4) Uani 1 1 d . . . . .
H107 H 0.374453 0.277500 0.845277 0.061 Uiso 1 1 calc R . . . .
C108 C 0.3211(7) 0.2726(6) 0.7729(6) 0.037(3) Uani 1 1 d . . . . .
H108 H 0.289205 0.247854 0.788495 0.045 Uiso 1 1 calc R . . . .
C109 C 0.3180(7) 0.2911(6) 0.7168(6) 0.033(3) Uani 1 1 d . . . . .
H109 H 0.285239 0.278281 0.691751 0.040 Uiso 1 1 calc R . . . .
C110 C 0.3646(7) 0.3293(7) 0.6978(6) 0.040(4) Uani 1 1 d . . . . .
H110 H 0.361963 0.343366 0.659146 0.048 Uiso 1 1 calc R . . . .
C111 C 0.6029(7) 0.4411(6) 0.7014(6) 0.038(4) Uani 1 1 d . . . . .
H111 H 0.604357 0.428227 0.662326 0.045 Uiso 1 1 calc R . . . .
C112 C 0.6581(7) 0.4617(6) 0.7262(6) 0.035(4) Uani 1 1 d . . . . .
H112 H 0.696135 0.463463 0.704559 0.042 Uiso 1 1 calc R . . . .
C113 C 0.6564(8) 0.4796(6) 0.7826(7) 0.039(4) Uani 1 1 d . . . . .
H113 H 0.693812 0.493020 0.800931 0.047 Uiso 1 1 calc R . . . .
C114 C 0.6001(8) 0.4780(7) 0.8131(6) 0.044(5) Uani 1 1 d . . . . .
H114 H 0.597905 0.490360 0.852300 0.053 Uiso 1 1 calc R . . . .
C115 C 0.5481(8) 0.4581(8) 0.7844(6) 0.051(5) Uani 1 1 d . . . . .
H115 H 0.509196 0.458071 0.804662 0.061 Uiso 1 1 calc R . . . .
Li6 Li 0.4645(12) 0.4110(11) 0.6919(10) 0.043(6) Uiso 1 1 d . U . . .
C121 C 0.1711(12) 0.4200(8) 0.3311(9) 0.133(7) Uani 0.75 1 d . U P . .
H121 H 0.163338 0.378711 0.331904 0.159 Uiso 0.75 1 calc R . P . .
C122 C 0.1212(8) 0.4592(11) 0.3242(10) 0.126(7) Uani 0.75 1 d G U P . .
H122 H 0.079373 0.444702 0.320294 0.151 Uiso 0.75 1 calc R . P . .
C123 C 0.1325(10) 0.5197(10) 0.3231(9) 0.123(7) Uani 0.75 1 d G U P . .
H123 H 0.098386 0.546473 0.318373 0.148 Uiso 0.75 1 calc R . P . .
C124 C 0.1936(12) 0.5409(8) 0.3288(9) 0.128(7) Uani 0.75 1 d G U P . .
H124 H 0.201365 0.582254 0.328063 0.153 Uiso 0.75 1 calc R . P . .
C125 C 0.2435(8) 0.5017(11) 0.3357(9) 0.126(7) Uani 0.75 1 d G U P . .
H125 H 0.285331 0.516264 0.339673 0.151 Uiso 0.75 1 calc R . P . .
N13 N 0.2322(9) 0.4413(10) 0.3369(9) 0.136(7) Uani 0.75 1 d G U P . .
C127 C 0.2169(6) 0.5444(6) 0.4957(7) 0.114(4) Uani 1 1 d . U . . .
H127 H 0.228598 0.573831 0.468453 0.136 Uiso 1 1 calc R . . . .
C126 C 0.2316(5) 0.5516(5) 0.5538(8) 0.114(5) Uani 1 1 d G U . . .
H126 H 0.253318 0.586004 0.566318 0.137 Uiso 1 1 calc R . . . .
N14 N 0.2144(6) 0.5086(7) 0.5936(5) 0.119(4) Uani 1 1 d G U . . .
C128 C 0.1826(6) 0.4583(6) 0.5753(7) 0.113(5) Uani 1 1 d G U . . .
H128 H 0.170904 0.428816 0.602551 0.136 Uiso 1 1 calc R . . . .
C129 C 0.1679(5) 0.4510(6) 0.5172(8) 0.113(5) Uani 1 1 d G U . . .
H129 H 0.146183 0.416641 0.504687 0.135 Uiso 1 1 calc R . . . .
C130 C 0.1851(6) 0.4941(8) 0.4774(5) 0.115(5) Uani 1 1 d G U . . .
H130 H 0.175030 0.489148 0.437638 0.138 Uiso 1 1 calc R . . . .

loop_
_atom_site_aniso_label
_atom_site_aniso_U_11
_atom_site_aniso_U_22
_atom_site_aniso_U_33
_atom_site_aniso_U_23
_atom_site_aniso_U_13
_atom_site_aniso_U_12
Ho1 0.0328(3) 0.0192(3) 0.0171(3) 0.0007(4) 0.0009(4) 0.0018(2)
Fe1 0.0324(8) 0.0184(8) 0.0219(8) -0.0017(11) 0.0042(11) 0.0024(6)
Fe2 0.0338(8) 0.0232(8) 0.0237(9) 0.0000(12) -0.0054(11) 0.0037(6)
Fe3 0.0370(9) 0.0227(8) 0.0255(9) 0.0000(12) 0.0041(11) -0.0031(7)
N1 0.032(7) 0.015(6) 0.030(6) -0.003(5) -0.001(5) 0.005(5)
C35 0.034(8) 0.022(8) 0.028(8) -0.001(6) -0.006(6) -0.001(6)
C34 0.032(8) 0.027(9) 0.039(9) 0.002(7) -0.008(7) 0.006(7)
C33 0.066(11) 0.031(9) 0.017(7) 0.004(6) -0.002(7) 0.003(8)
C32 0.045(9) 0.038(10) 0.034(9) 0.006(7) 0.004(7) 0.001(8)
C31 0.033(9) 0.045(10) 0.028(9) -0.014(7) 0.000(7) 0.005(8)
N2 0.057(9) 0.026(7) 0.016(6) 0.001(5) 0.003(6) 0.001(6)
C1 0.033(8) 0.026(8) 0.017(7) 0.004(6) 0.006(6) -0.003(6)
C2 0.047(10) 0.016(8) 0.013(7) 0.002(5) 0.000(6) 0.006(7)
C3 0.032(8) 0.014(7) 0.030(8) 0.003(6) 0.003(6) 0.006(6)
C4 0.048(10) 0.036(10) 0.030(8) 0.003(7) -0.001(7) 0.007(8)
C5 0.050(10) 0.007(7) 0.033(8) -0.002(6) 0.002(7) 0.003(7)
C6 0.054(10) 0.021(9) 0.013(7) -0.009(6) 0.002(7) 0.008(7)
C7 0.049(11) 0.034(9) 0.026(8) -0.001(7) 0.014(7) -0.006(8)
C8 0.062(12) 0.024(9) 0.030(8) 0.001(7) 0.019(8) 0.010(9)
C9 0.070(12) 0.031(10) 0.029(9) -0.003(7) 0.008(8) -0.007(9)
C10 0.055(10) 0.026(8) 0.024(8) -0.009(6) 0.005(7) 0.000(7)
C11 0.027(7) 0.015(7) 0.011(6) 0.006(5) 0.000(5) -0.005(6)
C12 0.034(8) 0.029(8) 0.018(7) 0.002(6) -0.001(6) 0.009(6)
C13 0.040(9) 0.034(9) 0.028(8) -0.001(6) -0.016(7) -0.009(7)
C14 0.033(9) 0.040(11) 0.034(9) 0.003(8) -0.007(7) 0.014(8)
C15 0.052(9) 0.021(8) 0.022(7) 0.001(6) -0.004(7) 0.005(7)
C16 0.043(9) 0.029(8) 0.021(7) 0.009(6) -0.011(6) -0.005(7)
C17 0.044(9) 0.035(9) 0.020(8) -0.004(6) -0.007(6) 0.001(7)
C18 0.050(11) 0.040(11) 0.024(8) 0.004(7) -0.009(7) -0.002(8)
C19 0.041(9) 0.055(11) 0.034(9) 0.012(8) -0.008(7) 0.012(8)
C20 0.038(8) 0.040(9) 0.026(8) 0.008(7) -0.018(6) 0.008(7)
C21 0.046(6) 0.017(5) 0.018(5) -0.005(4) 0.001(5) 0.006(5)
C22 0.046(6) 0.019(6) 0.021(6) -0.004(5) 0.002(5) 0.003(5)
C23 0.043(9) 0.028(9) 0.033(8) -0.001(7) 0.009(7) -0.003(8)
C24 0.024(8) 0.042(10) 0.043(9) -0.008(7) 0.005(7) -0.007(8)
C25 0.046(6) 0.021(6) 0.020(5) -0.003(5) 0.000(5) 0.008(5)
C26 0.048(9) 0.016(7) 0.018(7) 0.007(5) -0.002(7) 0.004(7)
C27 0.048(9) 0.039(10) 0.025(8) 0.007(7) -0.002(7) 0.000(8)
C28 0.078(15) 0.031(10) 0.033(9) 0.009(7) 0.011(9) -0.016(11)
C29 0.052(10) 0.050(11) 0.037(9) -0.017(8) 0.027(8) -0.019(9)
C30 0.040(9) 0.040(9) 0.026(8) 0.006(7) 0.012(6) -0.006(7)
C36 0.067(11) 0.023(9) 0.045(10) 0.006(7) 0.017(9) 0.022(8)
C37 0.105(16) 0.045(12) 0.030(10) 0.001(8) 0.019(10) 0.011(11)
C38 0.14(2) 0.040(11) 0.031(10) -0.009(8) 0.005(13) 0.032(13)
C39 0.080(14) 0.062(13) 0.038(11) -0.009(9) -0.019(10) 0.011(10)
C40 0.051(11) 0.050(11) 0.040(10) -0.010(8) 0.002(9) 0.011(9)
Li1 0.0328(3) 0.0192(3) 0.0171(3) 0.0007(4) 0.0009(4) 0.0018(2)
Li2 0.058(14) 0.013(11) 0.007(10) 0.004(8) 0.001(9) -0.008(10)
Ho2 0.0222(2) 0.0209(3) 0.0245(3) 0.0018(3) 0.0000(3) 0.0012(2)
Fe4 0.0326(8) 0.0212(8) 0.0273(11) -0.0011(10) 0.0023(10) -0.0028(7)
Fe5 0.0224(8) 0.0283(9) 0.0321(12) 0.0023(8) -0.0013(8) 0.0013(8)
Fe6 0.0239(8) 0.0198(9) 0.0730(14) -0.0005(15) -0.0083(14) 0.0026(7)
C41 0.038(8) 0.016(8) 0.024(7) -0.005(6) -0.008(6) -0.006(6)
C42 0.031(8) 0.031(8) 0.026(8) -0.003(6) -0.005(6) -0.006(6)
C43 0.043(9) 0.034(9) 0.034(8) 0.006(7) -0.005(7) -0.009(8)
C44 0.051(10) 0.026(8) 0.032(9) -0.001(7) 0.001(7) 0.000(8)
C45 0.037(8) 0.040(9) 0.007(6) -0.003(6) 0.002(6) -0.006(7)
C46 0.031(8) 0.016(8) 0.022(7) 0.013(6) 0.002(6) -0.002(6)
C47 0.048(9) 0.029(9) 0.021(7) 0.006(6) 0.005(6) -0.002(7)
C48 0.047(10) 0.028(9) 0.034(9) 0.007(7) 0.007(7) -0.010(8)
C49 0.074(12) 0.015(7) 0.031(8) -0.003(6) -0.006(8) -0.003(8)
C50 0.047(9) 0.030(8) 0.018(7) 0.001(6) -0.002(6) 0.004(7)
C51 0.026(7) 0.034(8) 0.019(7) -0.007(6) 0.004(6) 0.008(6)
C52 0.035(8) 0.043(9) 0.043(9) -0.008(7) 0.017(7) -0.001(7)
C53 0.027(8) 0.040(9) 0.047(9) 0.003(7) 0.010(7) 0.004(7)
C54 0.027(8) 0.045(11) 0.051(10) 0.008(8) 0.017(7) -0.002(7)
C55 0.026(8) 0.039(9) 0.046(9) 0.019(8) 0.009(7) 0.005(7)
C56 0.035(8) 0.031(9) 0.024(7) -0.009(6) -0.013(6) 0.007(7)
C57 0.041(9) 0.031(8) 0.025(8) 0.000(6) -0.008(6) 0.005(7)
C58 0.040(9) 0.038(10) 0.044(9) 0.005(7) -0.016(7) -0.001(7)
C59 0.035(9) 0.036(9) 0.047(10) -0.001(7) 0.002(7) -0.011(7)
C60 0.023(7) 0.029(8) 0.031(8) -0.003(6) -0.001(6) 0.006(6)
C61 0.052(10) 0.027(8) 0.038(9) 0.018(7) -0.003(7) -0.002(7)
C62 0.054(10) 0.033(9) 0.053(10) 0.026(7) -0.013(8) -0.012(8)
C63 0.057(10) 0.029(9) 0.075(12) 0.013(8) -0.034(9) -0.006(8)
C64 0.056(14) 0.035(13) 0.097(16) 0.006(11) -0.036(12) -0.005(11)
C65 0.051(10) 0.025(9) 0.078(12) 0.019(8) -0.028(9) 0.001(8)
C66 0.035(8) 0.022(8) 0.037(8) -0.010(6) 0.015(7) 0.006(7)
C67 0.024(8) 0.040(10) 0.063(10) -0.014(8) -0.002(7) 0.003(7)
C68 0.031(10) 0.025(11) 0.115(17) -0.029(10) 0.022(11) 0.000(9)
C69 0.042(10) 0.032(9) 0.107(15) -0.008(9) 0.003(10) 0.005(8)
C70 0.025(8) 0.025(8) 0.107(14) -0.017(9) 0.020(8) -0.003(7)
N3 0.037(6) 0.044(7) 0.029(6) 0.001(5) -0.002(4) 0.000(5)
C71 0.042(9) 0.058(14) 0.034(8) 0.002(10) -0.005(7) 0.001(10)
C72 0.048(10) 0.072(15) 0.038(8) 0.005(11) -0.003(8) 0.015(11)
C73 0.068(9) 0.068(10) 0.030(7) 0.000(7) 0.007(6) 0.008(8)
C74 0.060(11) 0.066(15) 0.048(9) 0.004(11) 0.011(9) 0.008(12)
C75 0.053(10) 0.060(14) 0.050(9) -0.003(11) 0.007(8) 0.003(11)
N3A 0.037(6) 0.044(7) 0.029(6) 0.001(5) -0.002(4) 0.000(5)
C71A 0.06(2) 0.065(15) 0.027(12) 0.011(11) 0.011(15) 0.023(15)
C72A 0.07(2) 0.067(16) 0.027(12) 0.009(11) 0.000(15) 0.025(16)
C73A 0.068(9) 0.068(10) 0.030(7) 0.000(7) 0.007(6) 0.008(8)
C74A 0.06(2) 0.057(18) 0.042(12) 0.006(13) 0.024(15) 0.009(16)
C75A 0.029(19) 0.044(14) 0.038(12) -0.001(11) 0.010(14) -0.009(14)
N4 0.051(8) 0.034(7) 0.024(6) -0.001(5) 0.008(6) -0.008(6)
C80 0.048(9) 0.030(9) 0.054(10) 0.010(7) 0.004(8) 0.000(7)
C79 0.076(13) 0.046(10) 0.037(10) 0.002(8) 0.024(9) -0.005(9)
C78 0.110(16) 0.059(12) 0.029(9) -0.004(8) -0.004(10) 0.010(11)
C77 0.073(13) 0.105(16) 0.028(10) -0.015(10) -0.010(9) 0.038(12)
C76 0.066(12) 0.042(10) 0.042(10) -0.018(8) -0.012(9) 0.008(9)
Li3 0.0222(2) 0.0209(3) 0.0245(3) 0.0018(3) 0.0000(3) 0.0012(2)
Li4 0.054(16) 0.026(12) 0.024(12) -0.005(10) 0.003(10) -0.013(12)
N5 0.047(6) 0.036(6) 0.038(6) -0.002(5) 0.001(5) -0.006(5)
N6 0.075(8) 0.052(7) 0.026(6) 0.000(5) 0.001(6) 0.011(6)
N7 0.087(9) 0.057(8) 0.063(8) 0.004(6) 0.003(7) 0.023(7)
N8 0.051(7) 0.040(7) 0.031(6) 0.004(5) 0.007(5) -0.003(6)
C81 0.061(8) 0.045(7) 0.044(7) -0.001(6) -0.003(7) 0.005(7)
C82 0.060(8) 0.046(8) 0.050(8) -0.003(6) 0.005(7) -0.005(7)
C83 0.056(8) 0.054(8) 0.049(8) -0.007(6) 0.009(6) -0.013(7)
C84 0.059(8) 0.051(8) 0.052(8) -0.013(6) 0.006(7) -0.004(7)
C85 0.054(8) 0.039(7) 0.045(7) -0.007(6) 0.003(6) -0.011(6)
C86 0.079(9) 0.063(8) 0.034(7) 0.005(6) 0.008(7) 0.015(7)
C87 0.089(10) 0.055(8) 0.042(8) -0.004(6) -0.001(7) 0.018(7)
C88 0.114(10) 0.044(8) 0.052(8) -0.005(7) -0.018(8) 0.006(8)
C89 0.121(11) 0.038(8) 0.053(8) 0.008(7) -0.011(9) -0.007(8)
C90 0.099(10) 0.035(8) 0.038(8) 0.008(6) -0.006(7) 0.006(7)
C91 0.107(11) 0.054(9) 0.078(9) 0.003(8) 0.013(9) 0.019(8)
C92 0.129(11) 0.050(9) 0.089(9) 0.011(8) 0.004(10) 0.012(9)
C93 0.128(12) 0.061(9) 0.095(10) 0.009(9) -0.013(11) 0.025(10)
C94 0.105(11) 0.072(10) 0.104(10) 0.004(9) -0.012(10) 0.029(9)
C95 0.094(10) 0.063(9) 0.098(10) 0.010(8) -0.005(9) 0.014(9)
C96 0.066(8) 0.040(7) 0.032(7) 0.001(6) 0.003(7) -0.001(7)
C97 0.053(8) 0.047(8) 0.037(7) -0.006(6) -0.001(6) 0.000(7)
C98 0.045(8) 0.047(8) 0.039(7) -0.001(7) 0.004(7) -0.002(7)
C99 0.044(7) 0.045(8) 0.032(7) 0.006(6) 0.009(6) -0.002(6)
C100 0.045(7) 0.042(8) 0.034(7) 0.002(6) 0.004(6) -0.001(6)
Li5 0.061(16) 0.042(14) 0.045(14) -0.001(11) 0.013(12) -0.005(12)
N9 0.045(7) 0.026(7) 0.028(6) 0.004(5) -0.002(5) -0.011(5)
N10 0.053(8) 0.045(8) 0.026(7) -0.012(6) 0.000(6) -0.016(6)
N11 0.043(8) 0.041(8) 0.025(7) 0.005(6) 0.002(6) -0.006(6)
N12 0.091(10) 0.088(11) 0.207(13) -0.038(11) -0.025(11) -0.015(9)
C120 0.118(12) 0.087(12) 0.211(14) -0.025(12) -0.012(12) 0.004(10)
C119 0.118(12) 0.102(12) 0.213(14) -0.014(12) -0.011(13) 0.017(11)
C118 0.107(12) 0.098(12) 0.211(14) -0.023(12) -0.012(13) 0.008(11)
C117 0.119(12) 0.097(12) 0.213(14) -0.015(13) -0.004(13) 0.010(10)
C116 0.108(12) 0.102(12) 0.212(14) -0.028(12) -0.013(13) 0.010(10)
C101 0.058(10) 0.024(8) 0.048(10) 0.005(7) -0.001(8) -0.015(7)
C102 0.044(9) 0.024(8) 0.054(10) -0.008(7) 0.000(8) -0.008(7)
C103 0.031(6) 0.052(9) 0.035(9) -0.021(8) 0.005(7) -0.016(6)
C104 0.047(9) 0.044(10) 0.054(11) 0.003(8) 0.007(8) -0.016(7)
C105 0.037(8) 0.033(9) 0.041(9) -0.002(7) -0.008(7) -0.011(7)
C106 0.059(10) 0.052(10) 0.028(9) -0.007(7) -0.004(8) -0.019(8)
C107 0.064(11) 0.062(11) 0.027(8) 0.003(7) 0.000(8) -0.029(9)
C108 0.041(8) 0.039(9) 0.032(8) -0.005(7) 0.007(7) -0.013(7)
C109 0.032(8) 0.027(8) 0.041(9) -0.002(7) 0.004(7) -0.007(6)
C110 0.057(11) 0.043(10) 0.019(8) -0.002(7) 0.000(7) -0.004(8)
C111 0.051(10) 0.035(9) 0.027(8) 0.002(6) 0.013(7) 0.005(8)
C112 0.031(8) 0.027(8) 0.046(10) 0.000(7) -0.002(7) -0.006(7)
C113 0.043(10) 0.020(8) 0.056(11) 0.005(7) -0.008(8) -0.007(8)
C114 0.059(11) 0.062(12) 0.013(8) 0.005(7) -0.006(7) -0.024(9)
C115 0.042(10) 0.085(14) 0.025(9) -0.009(9) 0.012(8) -0.013(9)
C121 0.121(15) 0.138(16) 0.139(13) 0.007(14) -0.018(14) -0.002(13)
C122 0.116(14) 0.132(16) 0.129(13) 0.002(15) -0.023(14) -0.001(13)
C123 0.113(14) 0.127(16) 0.130(13) 0.005(15) -0.001(14) -0.008(14)
C124 0.121(15) 0.135(16) 0.127(13) 0.009(14) -0.001(14) -0.005(13)
C125 0.118(14) 0.136(16) 0.123(13) 0.023(15) -0.002(14) -0.008(13)
N13 0.123(14) 0.147(16) 0.138(13) 0.017(14) -0.007(13) 0.004(13)
C127 0.071(7) 0.102(9) 0.168(12) -0.010(8) -0.023(9) 0.036(7)
C126 0.077(8) 0.097(9) 0.168(12) -0.017(8) -0.019(8) 0.031(7)
N14 0.087(8) 0.099(9) 0.169(11) -0.023(8) -0.024(8) 0.028(7)
C128 0.085(8) 0.090(9) 0.165(12) -0.021(8) -0.032(8) 0.032(7)
C129 0.082(7) 0.091(9) 0.165(12) -0.016(8) -0.036(8) 0.036(7)
C130 0.075(7) 0.102(9) 0.166(12) -0.009(8) -0.032(8) 0.034(7)

loop_
_atom_type_symbol
_atom_type_description
_atom_type_scat_dispersion_real
_atom_type_scat_dispersion_imag
_atom_type_scat_source
C C 0.0033 0.0016 'International Tables Vol C Tables 4.2.6.8 and 6.1.1.4'
H H 0.0000 0.0000 'International Tables Vol C Tables 4.2.6.8 and 6.1.1.4'
Fe Fe 0.3463 0.8444 'International Tables Vol C Tables 4.2.6.8 and 6.1.1.4'
Ho Ho -0.2175 4.6783 'International Tables Vol C Tables 4.2.6.8 and 6.1.1.4'
Li Li -0.0003 0.0001 'International Tables Vol C Tables 4.2.6.8 and 6.1.1.4'
N N 0.0061 0.0033 'International Tables Vol C Tables 4.2.6.8 and 6.1.1.4'

loop_
_geom_angle_atom_site_label_1
_geom_angle_atom_site_label_2
_geom_angle_atom_site_label_3
_geom_angle
_geom_angle_site_symmetry_1
_geom_angle_site_symmetry_3
_geom_angle_publ_flag
Fe1 Ho1 Fe2 121.57(4) . . ?
Fe1 Ho1 Fe3 118.74(4) . . ?
Fe3 Ho1 Fe2 119.68(4) . . ?
C2 Ho1 Fe1 41.0(3) . . ?
C2 Ho1 Fe2 118.0(3) . . ?
C2 Ho1 Fe3 105.8(3) . . ?
C2 Ho1 C6 82.0(4) . . ?
C2 Ho1 C11 81.5(4) . . ?
C2 Ho1 C21 82.8(4) . . ?
C2 Ho1 C26 123.4(5) . . ?
C2 Ho1 Li1 48.9(6) . . ?
C2 Ho1 Li2 131.9(6) . . ?
C6 Ho1 Fe1 41.0(3) . . ?
C6 Ho1 Fe2 107.4(4) . . ?
C6 Ho1 Fe3 118.3(4) . . ?
C6 Ho1 Li1 129.2(6) . . ?
C6 Ho1 Li2 51.2(6) . . ?
C11 Ho1 Fe1 104.8(3) . . ?
C11 Ho1 Fe2 40.2(3) . . ?
C11 Ho1 Fe3 120.8(3) . . ?
C11 Ho1 C6 120.9(5) . . ?
C11 Ho1 C21 84.5(4) . . ?
C11 Ho1 C26 149.7(4) . . ?
C11 Ho1 Li1 49.8(6) . . ?
C11 Ho1 Li2 128.7(6) . . ?
C16 Ho1 Fe1 122.0(3) . . ?
C16 Ho1 Fe2 40.5(3) . . ?
C16 Ho1 Fe3 104.7(3) . . ?
C16 Ho1 C2 149.4(5) . . ?
C16 Ho1 C6 85.9(5) . . ?
C16 Ho1 C11 80.8(4) . . ?
C16 Ho1 C21 120.0(5) . . ?
C16 Ho1 C26 82.5(4) . . ?
C16 Ho1 Li1 128.2(6) . . ?
C16 Ho1 Li2 50.4(6) . . ?
C21 Ho1 Fe1 118.0(3) . . ?
C21 Ho1 Fe2 104.8(3) . . ?
C21 Ho1 Fe3 41.0(3) . . ?
C21 Ho1 C6 147.8(5) . . ?
C21 Ho1 Li1 50.9(6) . . ?
C21 Ho1 Li2 129.7(5) . . ?
C26 Ho1 Fe1 105.5(3) . . ?
C26 Ho1 Fe2 118.6(3) . . ?
C26 Ho1 Fe3 41.3(3) . . ?
C26 Ho1 C6 82.7(4) . . ?
C26 Ho1 C21 82.2(4) . . ?
C26 Ho1 Li1 131.5(6) . . ?
C26 Ho1 Li2 49.5(5) . . ?
Li1 Ho1 Fe1 89.2(5) . . ?
Li1 Ho1 Fe2 88.7(5) . . ?
Li1 Ho1 Fe3 91.0(5) . . ?
Li1 Ho1 Li2 178.5(5) . . ?
Li2 Ho1 Fe1 91.4(5) . . ?
Li2 Ho1 Fe2 89.8(5) . . ?
Li2 Ho1 Fe3 89.9(4) . . ?
C1 Fe1 Ho1 80.0(4) . . ?
C1 Fe1 C2 40.7(5) . . ?
C1 Fe1 C4 68.2(6) . . ?
C1 Fe1 C6 122.2(6) . . ?
C1 Fe1 C9 121.4(6) . . ?
C2 Fe1 Ho1 52.0(4) . . ?
C2 Fe1 C6 104.4(4) . . ?
C3 Fe1 Ho1 79.1(4) . . ?
C3 Fe1 C1 67.8(5) . . ?
C3 Fe1 C2 42.1(5) . . ?
C3 Fe1 C4 40.8(5) . . ?
C3 Fe1 C6 122.1(5) . . ?
C3 Fe1 C9 160.3(6) . . ?
C4 Fe1 Ho1 118.6(4) . . ?
C4 Fe1 C2 70.7(6) . . ?
C4 Fe1 C6 158.7(6) . . ?
C5 Fe1 Ho1 119.5(4) . . ?
C5 Fe1 C1 41.2(5) . . ?
C5 Fe1 C2 70.3(5) . . ?
C5 Fe1 C3 68.2(5) . . ?
C5 Fe1 C4 40.3(5) . . ?
C5 Fe1 C6 159.2(6) . . ?
C5 Fe1 C8 121.7(6) . . ?
C5 Fe1 C9 106.3(6) . . ?
C6 Fe1 Ho1 52.5(4) . . ?
C7 Fe1 Ho1 79.1(4) . . ?
C7 Fe1 C1 158.9(6) . . ?
C7 Fe1 C2 123.2(6) . . ?
C7 Fe1 C3 110.1(6) . . ?
C7 Fe1 C4 124.9(6) . . ?
C7 Fe1 C5 159.3(6) . . ?
C7 Fe1 C6 39.7(6) . . ?
C7 Fe1 C8 41.1(6) . . ?
C7 Fe1 C9 68.0(6) . . ?
C8 Fe1 Ho1 118.8(4) . . ?
C8 Fe1 C1 157.5(6) . . ?
C8 Fe1 C2 161.2(6) . . ?
C8 Fe1 C3 125.1(7) . . ?
C8 Fe1 C4 108.3(6) . . ?
C8 Fe1 C6 69.4(6) . . ?
C8 Fe1 C9 40.4(6) . . ?
C9 Fe1 Ho1 118.5(5) . . ?
C9 Fe1 C2 155.9(6) . . ?
C9 Fe1 C4 123.0(6) . . ?
C9 Fe1 C6 69.8(6) . . ?
C10 Fe1 Ho1 78.7(4) . . ?
C10 Fe1 C1 107.1(6) . . ?
C10 Fe1 C2 119.7(6) . . ?
C10 Fe1 C3 157.8(5) . . ?
C10 Fe1 C4 159.5(6) . . ?
C10 Fe1 C5 123.1(6) . . ?
C10 Fe1 C6 40.8(5) . . ?
C10 Fe1 C7 66.5(6) . . ?
C10 Fe1 C8 68.0(7) . . ?
C10 Fe1 C9 41.1(6) . . ?
C11 Fe2 Ho1 51.5(3) . . ?
C11 Fe2 C16 102.8(5) . . ?
C12 Fe2 Ho1 76.8(4) . . ?
C12 Fe2 C11 40.4(5) . . ?
C12 Fe2 C16 117.7(5) . . ?
C12 Fe2 C17 107.2(6) . . ?
C13 Fe2 Ho1 116.6(4) . . ?
C13 Fe2 C11 69.8(5) . . ?
C13 Fe2 C12 40.7(5) . . ?
C13 Fe2 C16 153.5(6) . . ?
C13 Fe2 C17 120.5(5) . . ?
C13 Fe2 C18 107.4(6) . . ?
C13 Fe2 C19 125.5(6) . . ?
C13 Fe2 C20 163.8(6) . . ?
C14 Fe2 Ho1 118.8(4) . . ?
C14 Fe2 C11 69.8(5) . . ?
C14 Fe2 C12 67.8(6) . . ?
C14 Fe2 C13 41.0(6) . . ?
C14 Fe2 C16 161.9(6) . . ?
C14 Fe2 C17 157.1(6) . . ?
C14 Fe2 C18 122.4(5) . . ?
C14 Fe2 C19 109.4(6) . . ?
C14 Fe2 C20 127.2(6) . . ?
C15 Fe2 Ho1 79.7(4) . . ?
C15 Fe2 C11 40.6(5) . . ?
C15 Fe2 C12 66.7(5) . . ?
C15 Fe2 C13 68.7(5) . . ?
C15 Fe2 C14 41.2(6) . . ?
C15 Fe2 C16 122.9(6) . . ?
C15 Fe2 C17 159.4(6) . . ?
C15 Fe2 C18 159.1(6) . . ?
C15 Fe2 C19 123.8(6) . . ?
C15 Fe2 C20 109.8(6) . . ?
C16 Fe2 Ho1 51.3(4) . . ?
C17 Fe2 Ho1 79.8(4) . . ?
C17 Fe2 C11 121.9(5) . . ?
C17 Fe2 C16 40.7(5) . . ?
C18 Fe2 Ho1 118.7(5) . . ?
C18 Fe2 C11 159.2(6) . . ?
C18 Fe2 C12 124.5(6) . . ?
C18 Fe2 C16 70.2(6) . . ?
C18 Fe2 C17 40.6(6) . . ?
C18 Fe2 C19 40.7(6) . . ?
C19 Fe2 Ho1 117.8(4) . . ?
C19 Fe2 C11 157.1(6) . . ?
C19 Fe2 C12 162.0(6) . . ?
C19 Fe2 C16 70.8(6) . . ?
C19 Fe2 C17 68.1(6) . . ?
C20 Fe2 Ho1 78.0(4) . . ?
C20 Fe2 C11 120.2(5) . . ?
C20 Fe2 C12 154.8(5) . . ?
C20 Fe2 C16 41.4(5) . . ?
C20 Fe2 C17 66.8(6) . . ?
C20 Fe2 C18 68.0(6) . . ?
C20 Fe2 C19 41.0(5) . . ?
C21 Fe3 Ho1 52.3(3) . . ?
C21 Fe3 C26 104.4(5) . . ?
C22 Fe3 Ho1 79.0(4) . . ?
C22 Fe3 C21 40.6(5) . . ?
C22 Fe3 C24 67.9(6) . . ?
C22 Fe3 C26 121.0(6) . . ?
C23 Fe3 Ho1 118.2(4) . . ?
C23 Fe3 C21 69.5(5) . . ?
C23 Fe3 C22 40.5(5) . . ?
C23 Fe3 C24 40.4(6) . . ?
C23 Fe3 C25 67.5(6) . . ?
C23 Fe3 C26 157.2(6) . . ?
C23 Fe3 C27 123.2(6) . . ?
C23 Fe3 C28 107.5(6) . . ?
C23 Fe3 C30 160.4(6) . . ?
C24 Fe3 Ho1 119.0(4) . . ?
C24 Fe3 C21 70.1(6) . . ?
C24 Fe3 C26 160.0(6) . . ?
C25 Fe3 Ho1 79.6(4) . . ?
C25 Fe3 C21 40.8(5) . . ?
C25 Fe3 C22 66.7(5) . . ?
C25 Fe3 C24 40.8(5) . . ?
C25 Fe3 C26 122.9(5) . . ?
C26 Fe3 Ho1 52.2(4) . . ?
C27 Fe3 Ho1 80.2(4) . . ?
C27 Fe3 C21 122.8(6) . . ?
C27 Fe3 C22 109.1(6) . . ?
C27 Fe3 C24 158.1(6) . . ?
C27 Fe3 C25 159.8(6) . . ?
C27 Fe3 C26 40.6(5) . . ?
C27 Fe3 C28 41.1(6) . . ?
C27 Fe3 C30 67.0(6) . . ?
C28 Fe3 Ho1 119.7(5) . . ?
C28 Fe3 C21 159.9(7) . . ?
C28 Fe3 C22 124.4(7) . . ?
C28 Fe3 C24 121.3(6) . . ?
C28 Fe3 C25 157.9(7) . . ?
C28 Fe3 C26 70.3(6) . . ?
C28 Fe3 C30 68.2(6) . . ?
C29 Fe3 Ho1 119.0(4) . . ?
C29 Fe3 C21 158.3(7) . . ?
C29 Fe3 C22 159.6(6) . . ?
C29 Fe3 C23 122.8(6) . . ?
C29 Fe3 C24 106.8(7) . . ?
C29 Fe3 C25 123.1(7) . . ?
C29 Fe3 C26 70.9(6) . . ?
C29 Fe3 C27 67.9(6) . . ?
C29 Fe3 C28 40.0(6) . . ?
C29 Fe3 C30 41.6(6) . . ?
C30 Fe3 Ho1 78.6(4) . . ?
C30 Fe3 C21 121.3(5) . . ?
C30 Fe3 C22 157.6(5) . . ?
C30 Fe3 C24 124.2(6) . . ?
C30 Fe3 C25 108.9(6) . . ?
C30 Fe3 C26 41.3(5) . . ?
C35 N1 C31 120.0 . . ?
C35 N1 Li1 121.6(8) . . ?
C31 N1 Li1 118.4(8) . . ?
N1 C35 H35 120.0 . . ?
C34 C35 N1 120.0 . . ?
C34 C35 H35 120.0 . . ?
C35 C34 H34 120.0 . . ?
C33 C34 C35 120.0 . . ?
C33 C34 H34 120.0 . . ?
C34 C33 H33 120.0 . . ?
C34 C33 C32 120.0 . . ?
C32 C33 H33 120.0 . . ?
C33 C32 H32 120.0 . . ?
C31 C32 C33 120.0 . . ?
C31 C32 H32 120.0 . . ?
N1 C31 H31 120.0 . . ?
C32 C31 N1 120.0 . . ?
C32 C31 H31 120.0 . . ?
C36 N2 C40 113.3(13) . . ?
C36 N2 Li2 124.1(13) . . ?
C40 N2 Li2 122.5(13) . . ?
Fe1 C1 H1 126.6 . . ?
C2 C1 Fe1 71.6(7) . . ?
C2 C1 H1 124.1 . . ?
C5 C1 Fe1 69.3(7) . . ?
C5 C1 H1 124.1 . . ?
C5 C1 C2 111.8(12) . . ?
Fe1 C2 Ho1 87.0(4) . . ?
Fe1 C2 Li1 153.9(9) . . ?
C1 C2 Ho1 120.4(9) . . ?
C1 C2 Fe1 67.7(7) . . ?
C1 C2 C3 102.2(12) . . ?
C1 C2 Li1 112.5(12) . . ?
C3 C2 Ho1 116.5(9) . . ?
C3 C2 Fe1 67.1(7) . . ?
C3 C2 Li1 134.3(12) . . ?
Li1 C2 Ho1 70.2(7) . . ?
Fe1 C3 H3 126.2 . . ?
C2 C3 Fe1 70.8(8) . . ?
C2 C3 H3 124.6 . . ?
C4 C3 Fe1 70.0(8) . . ?
C4 C3 C2 110.8(13) . . ?
C4 C3 H3 124.6 . . ?
Fe1 C4 H4 126.8 . . ?
C3 C4 Fe1 69.2(8) . . ?
C3 C4 H4 126.2 . . ?
C5 C4 Fe1 69.4(8) . . ?
C5 C4 C3 107.6(14) . . ?
C5 C4 H4 126.2 . . ?
Fe1 C5 H5 125.6 . . ?
C1 C5 Fe1 69.5(7) . . ?
C1 C5 H5 126.2 . . ?
C4 C5 Fe1 70.3(8) . . ?
C4 C5 C1 107.6(12) . . ?
C4 C5 H5 126.2 . . ?
Fe1 C6 Ho1 86.5(4) . . ?
Fe1 C6 Li2 152.1(9) . . ?
C7 C6 Ho1 119.1(10) . . ?
C7 C6 Fe1 68.0(9) . . ?
C7 C6 C10 103.2(13) . . ?
C7 C6 Li2 111.9(12) . . ?
C10 C6 Ho1 116.4(10) . . ?
C10 C6 Fe1 67.1(8) . . ?
C10 C6 Li2 135.4(13) . . ?
Li2 C6 Ho1 69.0(6) . . ?
Fe1 C7 H7 125.9 . . ?
C6 C7 Fe1 72.3(8) . . ?
C6 C7 H7 123.9 . . ?
C6 C7 C8 112.2(14) . . ?
C8 C7 Fe1 69.5(8) . . ?
C8 C7 H7 123.9 . . ?
Fe1 C8 H8 125.6 . . ?
C7 C8 Fe1 69.4(8) . . ?
C7 C8 H8 126.6 . . ?
C9 C8 Fe1 70.1(9) . . ?
C9 C8 C7 106.8(15) . . ?
C9 C8 H8 126.6 . . ?
Fe1 C9 H9 126.4 . . ?
C8 C9 Fe1 69.6(8) . . ?
C8 C9 H9 126.8 . . ?
C8 C9 C10 106.4(14) . . ?
C10 C9 Fe1 68.7(8) . . ?
C10 C9 H9 126.8 . . ?
Fe1 C10 H10 125.0 . . ?
C6 C10 Fe1 72.1(9) . . ?
C6 C10 H10 124.3 . . ?
C9 C10 Fe1 70.2(9) . . ?
C9 C10 C6 111.4(14) . . ?
C9 C10 H10 124.3 . . ?
Fe2 C11 Ho1 88.3(4) . . ?
Fe2 C11 Li1 151.8(8) . . ?
C12 C11 Ho1 116.2(8) . . ?
C12 C11 Fe2 68.7(7) . . ?
C12 C11 C15 103.8(11) . . ?
C12 C11 Li1 136.3(10) . . ?
C15 C11 Ho1 121.4(9) . . ?
C15 C11 Fe2 67.9(7) . . ?
C15 C11 Li1 108.5(11) . . ?
Li1 C11 Ho1 69.5(6) . . ?
Fe2 C12 H12 127.4 . . ?
C11 C12 Fe2 71.0(7) . . ?
C11 C12 H12 124.1 . . ?
C13 C12 Fe2 69.2(7) . . ?
C13 C12 C11 111.8(11) . . ?
C13 C12 H12 124.1 . . ?
Fe2 C13 H13 125.2 . . ?
C12 C13 Fe2 70.1(7) . . ?
C12 C13 H13 126.8 . . ?
C12 C13 C14 106.4(12) . . ?
C14 C13 Fe2 69.5(8) . . ?
C14 C13 H13 126.8 . . ?
Fe2 C14 H14 126.3 . . ?
C13 C14 Fe2 69.5(8) . . ?
C13 C14 H14 126.6 . . ?
C13 C14 C15 106.9(13) . . ?
C15 C14 Fe2 69.2(8) . . ?
C15 C14 H14 126.6 . . ?
Fe2 C15 H15 126.0 . . ?
C11 C15 Fe2 71.6(7) . . ?
C11 C15 C14 111.1(12) . . ?
C11 C15 H15 124.5 . . ?
C14 C15 Fe2 69.6(8) . . ?
C14 C15 H15 124.5 . . ?
Fe2 C16 Ho1 88.2(4) . . ?
Fe2 C16 Li2 153.1(9) . . ?
C17 C16 Ho1 121.9(9) . . ?
C17 C16 Fe2 68.1(7) . . ?
C17 C16 C20 101.7(12) . . ?
C17 C16 Li2 109.8(11) . . ?
C20 C16 Ho1 117.1(9) . . ?
C20 C16 Fe2 67.3(8) . . ?
C20 C16 Li2 136.3(11) . . ?
Li2 C16 Ho1 69.9(7) . . ?
Fe2 C17 H17 127.4 . . ?
C16 C17 Fe2 71.1(7) . . ?
C16 C17 H17 123.9 . . ?
C18 C17 Fe2 69.3(8) . . ?
C18 C17 C16 112.3(13) . . ?
C18 C17 H17 123.9 . . ?
Fe2 C18 H18 125.6 . . ?
C17 C18 Fe2 70.1(8) . . ?
C17 C18 H18 126.2 . . ?
C17 C18 C19 107.5(15) . . ?
C19 C18 Fe2 69.7(8) . . ?
C19 C18 H18 126.2 . . ?
Fe2 C19 H19 125.8 . . ?
C18 C19 Fe2 69.6(9) . . ?
C18 C19 H19 126.8 . . ?
C18 C19 C20 106.5(14) . . ?
C20 C19 Fe2 69.4(8) . . ?
C20 C19 H19 126.8 . . ?
Fe2 C20 H20 126.7 . . ?
C16 C20 Fe2 71.3(7) . . ?
C16 C20 H20 124.0 . . ?
C19 C20 Fe2 69.6(8) . . ?
C19 C20 C16 112.0(13) . . ?
C19 C20 H20 124.0 . . ?
Fe3 C21 Ho1 86.8(4) . . ?
Fe3 C21 Li1 151.7(8) . . ?
C22 C21 Ho1 118.1(9) . . ?
C22 C21 Fe3 67.6(7) . . ?
C22 C21 C25 102.3(12) . . ?
C22 C21 Li1 136.0(12) . . ?
C25 C21 Ho1 118.8(9) . . ?
C25 C21 Fe3 67.5(7) . . ?
C25 C21 Li1 111.6(11) . . ?
Li1 C21 Ho1 68.7(6) . . ?
Fe3 C22 H22 126.1 . . ?
C21 C22 Fe3 71.7(8) . . ?
C21 C22 H22 124.2 . . ?
C23 C22 Fe3 69.6(8) . . ?
C23 C22 C21 111.6(13) . . ?
C23 C22 H22 124.2 . . ?
Fe3 C23 H23 125.5 . . ?
C22 C23 Fe3 69.9(8) . . ?
C22 C23 H23 125.9 . . ?
C24 C23 Fe3 70.2(9) . . ?
C24 C23 C22 108.1(13) . . ?
C24 C23 H23 125.9 . . ?
Fe3 C24 H24 125.8 . . ?
C23 C24 Fe3 69.4(9) . . ?
C23 C24 H24 127.0 . . ?
C23 C24 C25 106.0(14) . . ?
C25 C24 Fe3 69.3(8) . . ?
C25 C24 H24 127.0 . . ?
Fe3 C25 H25 126.1 . . ?
C21 C25 Fe3 71.7(7) . . ?
C21 C25 H25 124.0 . . ?
C24 C25 Fe3 69.9(8) . . ?
C24 C25 C21 112.0(12) . . ?
C24 C25 H25 124.0 . . ?
Fe3 C26 Ho1 86.6(4) . . ?
Fe3 C26 Li2 152.8(9) . . ?
C27 C26 Ho1 120.4(10) . . ?
C27 C26 Fe3 67.0(7) . . ?
C27 C26 C30 101.4(12) . . ?
C27 C26 Li2 112.2(11) . . ?
C30 C26 Ho1 116.0(9) . . ?
C30 C26 Fe3 66.8(7) . . ?
C30 C26 Li2 136.0(12) . . ?
Li2 C26 Ho1 70.2(6) . . ?
Fe3 C27 H27 126.1 . . ?
C26 C27 Fe3 72.3(7) . . ?
C26 C27 H27 123.7 . . ?
C28 C27 Fe3 69.5(8) . . ?
C28 C27 C26 112.7(14) . . ?
C28 C27 H27 123.7 . . ?
Fe3 C28 H28 126.1 . . ?
C27 C28 Fe3 69.4(8) . . ?
C27 C28 H28 126.3 . . ?
C29 C28 Fe3 69.7(9) . . ?
C29 C28 C27 107.4(15) . . ?
C29 C28 H28 126.3 . . ?
Fe3 C29 H29 125.4 . . ?
C28 C29 Fe3 70.3(9) . . ?
C28 C29 H29 126.3 . . ?
C28 C29 C30 107.3(15) . . ?
C30 C29 Fe3 69.5(8) . . ?
C30 C29 H29 126.3 . . ?
Fe3 C30 H30 126.4 . . ?
C26 C30 Fe3 71.9(7) . . ?
C26 C30 H30 124.4 . . ?
C29 C30 Fe3 68.9(8) . . ?
C29 C30 C26 111.2(14) . . ?
C29 C30 H30 124.4 . . ?
N2 C36 H36 116.5 . . ?
N2 C36 C37 126.9(18) . . ?
C37 C36 H36 116.5 . . ?
C36 C37 H37 121.1 . . ?
C38 C37 C36 117.8(18) . . ?
C38 C37 H37 121.1 . . ?
C37 C38 H38 120.7 . . ?
C37 C38 C39 118.6(17) . . ?
C39 C38 H38 120.7 . . ?
C38 C39 H39 120.7 . . ?
C38 C39 C40 118.6(18) . . ?
C40 C39 H39 120.7 . . ?
N2 C40 C39 124.6(16) . . ?
N2 C40 H40 117.7 . . ?
C39 C40 H40 117.7 . . ?
N1 Li1 Ho1 174.0(12) . . ?
N1 Li1 C2 120.5(11) . . ?
N1 Li1 C11 113.4(11) . . ?
N1 Li1 C21 123.8(12) . . ?
C2 Li1 Ho1 60.9(6) . . ?
C2 Li1 C11 97.4(10) . . ?
C2 Li1 C21 97.7(10) . . ?
C11 Li1 Ho1 60.7(6) . . ?
C11 Li1 C21 99.0(9) . . ?
C21 Li1 Ho1 60.4(6) . . ?
N2 Li2 Ho1 171.8(13) . . ?
N2 Li2 C6 121.8(11) . . ?
N2 Li2 C16 112.5(12) . . ?
N2 Li2 C26 125.7(11) . . ?
C6 Li2 Ho1 59.8(5) . . ?
C16 Li2 Ho1 59.7(6) . . ?
C16 Li2 C6 98.8(9) . . ?
C26 Li2 Ho1 60.3(6) . . ?
C26 Li2 C6 96.0(10) . . ?
C26 Li2 C16 96.4(10) . . ?
Fe5 Ho2 Fe4 122.56(5) . . ?
Fe5 Ho2 Fe6 117.39(5) . . ?
Fe6 Ho2 Fe4 120.05(4) . . ?
C41 Ho2 Fe4 41.3(3) . . ?
C41 Ho2 Fe5 122.8(3) . . ?
C41 Ho2 Fe6 103.3(3) . . ?
C41 Ho2 C51 84.4(4) . . ?
C41 Ho2 C66 117.3(5) . . ?
C41 Ho2 Li3 49.4(5) . . ?
C41 Ho2 Li4 128.8(5) . . ?
C46 Ho2 Fe4 40.6(3) . . ?
C46 Ho2 Fe5 106.3(3) . . ?
C46 Ho2 Fe6 121.1(3) . . ?
C46 Ho2 C41 81.9(4) . . ?
C46 Ho2 C51 119.5(4) . . ?
C46 Ho2 C66 83.7(4) . . ?
C46 Ho2 Li3 128.3(5) . . ?
C46 Ho2 Li4 49.7(6) . . ?
C51 Ho2 Fe4 105.0(3) . . ?
C51 Ho2 Fe5 41.5(3) . . ?
C51 Ho2 Fe6 119.4(3) . . ?
C51 Ho2 Li3 50.1(5) . . ?
C51 Ho2 Li4 130.0(6) . . ?
C56 Ho2 Fe4 121.2(3) . . ?
C56 Ho2 Fe5 41.4(3) . . ?
C56 Ho2 Fe6 103.3(3) . . ?
C56 Ho2 C41 153.4(4) . . ?
C56 Ho2 C46 84.1(4) . . ?
C56 Ho2 C51 82.8(4) . . ?
C56 Ho2 C61 118.2(5) . . ?
C56 Ho2 C66 83.4(4) . . ?
C56 Ho2 Li3 130.6(5) . . ?
C56 Ho2 Li4 50.3(6) . . ?
C61 Ho2 Fe4 120.7(3) . . ?
C61 Ho2 Fe5 101.6(3) . . ?
C61 Ho2 Fe6 41.5(3) . . ?
C61 Ho2 C41 82.9(5) . . ?
C61 Ho2 C46 152.1(5) . . ?
C61 Ho2 C51 82.0(5) . . ?
C61 Ho2 C66 82.7(5) . . ?
C61 Ho2 Li3 50.5(6) . . ?
C61 Ho2 Li4 131.3(6) . . ?
C66 Ho2 Fe4 103.5(3) . . ?
C66 Ho2 Fe5 119.9(3) . . ?
C66 Ho2 Fe6 41.2(3) . . ?
C66 Ho2 C51 151.4(4) . . ?
C66 Ho2 Li3 129.8(5) . . ?
C66 Ho2 Li4 51.4(6) . . ?
Li3 Ho2 Fe4 89.1(4) . . ?
Li3 Ho2 Fe5 90.1(4) . . ?
Li3 Ho2 Fe6 90.4(4) . . ?
Li3 Ho2 Li4 178.0(6) . . ?
Li4 Ho2 Fe4 89.0(5) . . ?
Li4 Ho2 Fe5 90.4(5) . . ?
Li4 Ho2 Fe6 91.1(5) . . ?
C41 Fe4 Ho2 52.2(3) . . ?
C42 Fe4 Ho2 77.3(4) . . ?
C42 Fe4 C41 40.6(5) . . ?
C42 Fe4 C43 41.0(5) . . ?
C42 Fe4 C44 68.4(6) . . ?
C42 Fe4 C45 67.1(6) . . ?
C42 Fe4 C46 118.8(5) . . ?
C42 Fe4 C49 163.7(6) . . ?
C43 Fe4 Ho2 117.2(4) . . ?
C43 Fe4 C41 69.7(5) . . ?
C43 Fe4 C46 154.7(6) . . ?
C43 Fe4 C49 125.6(6) . . ?
C44 Fe4 Ho2 119.7(4) . . ?
C44 Fe4 C41 69.9(5) . . ?
C44 Fe4 C43 40.6(6) . . ?
C44 Fe4 C46 162.4(6) . . ?
C44 Fe4 C49 107.2(6) . . ?
C45 Fe4 Ho2 80.5(4) . . ?
C45 Fe4 C41 40.6(5) . . ?
C45 Fe4 C43 68.1(6) . . ?
C45 Fe4 C44 41.1(5) . . ?
C45 Fe4 C46 124.1(5) . . ?
C45 Fe4 C49 120.7(6) . . ?
C46 Fe4 Ho2 52.2(3) . . ?
C46 Fe4 C41 104.4(5) . . ?
C47 Fe4 Ho2 81.3(4) . . ?
C47 Fe4 C41 124.4(5) . . ?
C47 Fe4 C42 108.5(6) . . ?
C47 Fe4 C43 121.2(6) . . ?
C47 Fe4 C44 155.8(6) . . ?
C47 Fe4 C45 161.7(5) . . ?
C47 Fe4 C46 40.9(5) . . ?
C47 Fe4 C49 68.7(6) . . ?
C48 Fe4 Ho2 120.7(4) . . ?
C48 Fe4 C41 162.8(6) . . ?
C48 Fe4 C42 126.3(6) . . ?
C48 Fe4 C43 107.4(6) . . ?
C48 Fe4 C44 119.5(6) . . ?
C48 Fe4 C45 155.4(6) . . ?
C48 Fe4 C46 70.7(5) . . ?
C48 Fe4 C47 41.6(5) . . ?
C48 Fe4 C49 40.9(6) . . ?
C48 Fe4 C50 68.7(6) . . ?
C49 Fe4 Ho2 117.1(4) . . ?
C49 Fe4 C41 154.3(6) . . ?
C49 Fe4 C46 70.3(5) . . ?
C50 Fe4 Ho2 77.4(4) . . ?
C50 Fe4 C41 119.2(5) . . ?
C50 Fe4 C42 154.7(5) . . ?
C50 Fe4 C43 162.7(6) . . ?
C50 Fe4 C44 125.5(6) . . ?
C50 Fe4 C45 108.1(6) . . ?
C50 Fe4 C46 41.6(5) . . ?
C50 Fe4 C47 67.8(6) . . ?
C50 Fe4 C49 40.6(5) . . ?
C51 Fe5 Ho2 53.3(3) . . ?
C52 Fe5 Ho2 78.9(4) . . ?
C52 Fe5 C51 40.2(5) . . ?
C52 Fe5 C54 67.7(6) . . ?
C52 Fe5 C56 119.9(5) . . ?
C52 Fe5 C58 124.8(6) . . ?
C52 Fe5 C60 156.2(5) . . ?
C53 Fe5 Ho2 118.8(4) . . ?
C53 Fe5 C51 70.0(5) . . ?
C53 Fe5 C52 40.6(5) . . ?
C53 Fe5 C54 41.0(5) . . ?
C53 Fe5 C56 153.7(5) . . ?
C53 Fe5 C57 118.6(5) . . ?
C53 Fe5 C58 104.6(6) . . ?
C53 Fe5 C59 124.4(6) . . ?
C53 Fe5 C60 162.8(5) . . ?
C54 Fe5 Ho2 120.6(4) . . ?
C54 Fe5 C51 70.0(5) . . ?
C54 Fe5 C56 163.8(6) . . ?
C54 Fe5 C60 127.4(6) . . ?
C55 Fe5 Ho2 82.0(4) . . ?
C55 Fe5 C51 41.7(5) . . ?
C55 Fe5 C52 66.9(6) . . ?
C55 Fe5 C53 68.4(6) . . ?
C55 Fe5 C54 40.3(5) . . ?
C55 Fe5 C56 126.6(5) . . ?
C55 Fe5 C57 164.4(5) . . ?
C55 Fe5 C58 154.1(6) . . ?
C55 Fe5 C59 120.9(6) . . ?
C55 Fe5 C60 111.1(6) . . ?
C56 Fe5 Ho2 52.6(3) . . ?
C56 Fe5 C51 105.8(4) . . ?
C57 Fe5 Ho2 82.4(4) . . ?
C57 Fe5 C51 125.0(5) . . ?
C57 Fe5 C52 108.4(6) . . ?
C57 Fe5 C54 153.6(6) . . ?
C57 Fe5 C56 41.4(5) . . ?
C57 Fe5 C58 41.0(5) . . ?
C57 Fe5 C60 66.7(5) . . ?
C58 Fe5 Ho2 121.3(4) . . ?
C58 Fe5 C51 161.6(6) . . ?
C58 Fe5 C54 118.1(6) . . ?
C58 Fe5 C56 70.8(5) . . ?
C58 Fe5 C60 68.0(5) . . ?
C59 Fe5 Ho2 116.9(4) . . ?
C59 Fe5 C51 156.0(6) . . ?
C59 Fe5 C52 162.3(6) . . ?
C59 Fe5 C54 107.2(6) . . ?
C59 Fe5 C56 69.9(5) . . ?
C59 Fe5 C57 68.2(6) . . ?
C59 Fe5 C58 41.2(5) . . ?
C59 Fe5 C60 40.1(5) . . ?
C60 Fe5 Ho2 77.4(3) . . ?
C60 Fe5 C51 121.8(5) . . ?
C60 Fe5 C56 40.6(5) . . ?
C61 Fe6 Ho2 52.2(4) . . ?
C62 Fe6 Ho2 77.5(4) . . ?
C62 Fe6 C61 40.8(5) . . ?
C62 Fe6 C63 40.0(6) . . ?
C62 Fe6 C64 67.4(7) . . ?
C62 Fe6 C66 120.4(5) . . ?
C62 Fe6 C67 110.6(6) . . ?
C62 Fe6 C70 154.6(6) . . ?
C63 Fe6 Ho2 116.7(5) . . ?
C63 Fe6 C61 69.7(6) . . ?
C63 Fe6 C64 40.8(7) . . ?
C63 Fe6 C66 154.8(6) . . ?
C63 Fe6 C67 121.7(6) . . ?
C63 Fe6 C70 163.5(6) . . ?
C64 Fe6 Ho2 120.0(6) . . ?
C64 Fe6 C61 69.9(7) . . ?
C64 Fe6 C66 162.4(7) . . ?
C65 Fe6 Ho2 81.6(4) . . ?
C65 Fe6 C61 41.5(6) . . ?
C65 Fe6 C62 67.4(6) . . ?
C65 Fe6 C63 68.4(6) . . ?
C65 Fe6 C64 40.7(6) . . ?
C65 Fe6 C66 124.7(6) . . ?
C65 Fe6 C67 163.0(6) . . ?
C65 Fe6 C68 153.9(7) . . ?
C65 Fe6 C69 119.2(7) . . ?
C65 Fe6 C70 107.1(7) . . ?
C66 Fe6 Ho2 52.9(3) . . ?
C66 Fe6 C61 105.1(5) . . ?
C67 Fe6 Ho2 81.5(4) . . ?
C67 Fe6 C61 125.6(6) . . ?
C67 Fe6 C64 155.6(7) . . ?
C67 Fe6 C66 40.4(5) . . ?
C68 Fe6 Ho2 120.4(6) . . ?
C68 Fe6 C61 163.7(7) . . ?
C68 Fe6 C62 127.6(7) . . ?
C68 Fe6 C63 108.2(7) . . ?
C68 Fe6 C64 119.6(6) . . ?
C68 Fe6 C66 69.7(7) . . ?
C68 Fe6 C67 40.9(6) . . ?
C68 Fe6 C70 68.4(7) . . ?
C69 Fe6 Ho2 117.2(5) . . ?
C69 Fe6 C61 153.6(6) . . ?
C69 Fe6 C62 163.9(6) . . ?
C69 Fe6 C63 126.1(6) . . ?
C69 Fe6 C64 107.1(8) . . ?
C69 Fe6 C66 69.5(6) . . ?
C69 Fe6 C67 67.7(6) . . ?
C69 Fe6 C68 40.5(7) . . ?
C69 Fe6 C70 41.0(6) . . ?
C70 Fe6 Ho2 77.2(4) . . ?
C70 Fe6 C61 118.3(6) . . ?
C70 Fe6 C64 125.6(7) . . ?
C70 Fe6 C66 40.8(6) . . ?
C70 Fe6 C67 67.1(6) . . ?
Fe4 C41 Ho2 86.4(4) . . ?
Fe4 C41 Li3 149.2(9) . . ?
C42 C41 Ho2 114.4(9) . . ?
C42 C41 Fe4 67.3(7) . . ?
C42 C41 Li3 139.7(11) . . ?
C45 C41 Ho2 120.8(9) . . ?
C45 C41 Fe4 67.4(7) . . ?
C45 C41 C42 103.1(12) . . ?
C45 C41 Li3 108.1(11) . . ?
Li3 C41 Ho2 69.5(6) . . ?
Fe4 C42 H42 125.5 . . ?
C41 C42 Fe4 72.0(8) . . ?
C41 C42 H42 124.4 . . ?
C43 C42 Fe4 69.7(8) . . ?
C43 C42 C41 111.3(13) . . ?
C43 C42 H42 124.4 . . ?
Fe4 C43 H43 126.2 . . ?
C42 C43 Fe4 69.4(8) . . ?
C42 C43 H43 126.3 . . ?
C44 C43 Fe4 69.7(8) . . ?
C44 C43 C42 107.4(13) . . ?
C44 C43 H43 126.3 . . ?
Fe4 C44 H44 125.7 . . ?
C43 C44 Fe4 69.7(8) . . ?
C43 C44 H44 126.7 . . ?
C43 C44 C45 106.6(13) . . ?
C45 C44 Fe4 69.4(8) . . ?
C45 C44 H44 126.7 . . ?
Fe4 C45 H45 126.0 . . ?
C41 C45 Fe4 72.0(7) . . ?
C41 C45 H45 124.2 . . ?
C44 C45 Fe4 69.5(8) . . ?
C44 C45 C41 111.6(12) . . ?
C44 C45 H45 124.2 . . ?
Fe4 C46 Ho2 87.2(4) . . ?
Fe4 C46 Li4 151.4(9) . . ?
C47 C46 Ho2 122.7(9) . . ?
C47 C46 Fe4 68.1(7) . . ?
C47 C46 C50 103.1(12) . . ?
C47 C46 Li4 109.4(11) . . ?
C50 C46 Ho2 113.9(8) . . ?
C50 C46 Fe4 67.5(7) . . ?
C50 C46 Li4 137.1(12) . . ?
Li4 C46 Ho2 70.0(7) . . ?
Fe4 C47 H47 127.2 . . ?
C46 C47 Fe4 71.1(8) . . ?
C46 C47 H47 124.4 . . ?
C46 C47 C48 111.2(13) . . ?
C48 C47 Fe4 69.0(8) . . ?
C48 C47 H47 124.4 . . ?
Fe4 C48 H48 125.3 . . ?
C47 C48 Fe4 69.4(8) . . ?
C47 C48 H48 126.6 . . ?
C49 C48 Fe4 70.3(8) . . ?
C49 C48 C47 106.8(13) . . ?
C49 C48 H48 126.6 . . ?
Fe4 C49 H49 127.5 . . ?
C48 C49 Fe4 68.8(8) . . ?
C48 C49 H49 126.3 . . ?
C50 C49 Fe4 69.0(7) . . ?
C50 C49 C48 107.4(12) . . ?
C50 C49 H49 126.3 . . ?
Fe4 C50 H50 126.1 . . ?
C46 C50 Fe4 70.8(7) . . ?
C46 C50 H50 124.3 . . ?
C49 C50 Fe4 70.4(8) . . ?
C49 C50 C46 111.4(12) . . ?
C49 C50 H50 124.3 . . ?
Fe5 C51 Ho2 85.2(4) . . ?
Fe5 C51 Li3 148.4(8) . . ?
C52 C51 Ho2 115.8(9) . . ?
C52 C51 Fe5 67.7(7) . . ?
C52 C51 C55 101.3(11) . . ?
C52 C51 Li3 139.5(11) . . ?
C55 C51 Ho2 119.4(9) . . ?
C55 C51 Fe5 66.2(7) . . ?
C55 C51 Li3 110.8(10) . . ?
Li3 C51 Ho2 68.8(6) . . ?
Fe5 C52 H52 127.1 . . ?
C51 C52 Fe5 72.1(8) . . ?
C51 C52 H52 123.4 . . ?
C53 C52 Fe5 69.1(8) . . ?
C53 C52 C51 113.2(13) . . ?
C53 C52 H52 123.4 . . ?
Fe5 C53 H53 124.4 . . ?
C52 C53 Fe5 70.3(8) . . ?
C52 C53 H53 126.7 . . ?
C52 C53 C54 106.5(13) . . ?
C54 C53 Fe5 70.3(8) . . ?
C54 C53 H53 126.7 . . ?
Fe5 C54 H54 127.5 . . ?
C53 C54 Fe5 68.7(8) . . ?
C53 C54 H54 126.5 . . ?
C55 C54 Fe5 68.8(7) . . ?
C55 C54 C53 106.9(13) . . ?
C55 C54 H54 126.5 . . ?
Fe5 C55 H55 124.6 . . ?
C51 C55 Fe5 72.1(7) . . ?
C51 C55 H55 124.0 . . ?
C54 C55 Fe5 70.9(8) . . ?
C54 C55 C51 112.1(13) . . ?
C54 C55 H55 124.0 . . ?
Fe5 C56 Ho2 86.0(4) . . ?
Fe5 C56 Li4 150.9(8) . . ?
C57 C56 Ho2 122.7(8) . . ?
C57 C56 Fe5 67.2(7) . . ?
C57 C56 Li4 111.9(11) . . ?
C60 C56 Ho2 114.2(8) . . ?
C60 C56 Fe5 68.2(7) . . ?
C60 C56 C57 101.7(11) . . ?
C60 C56 Li4 136.2(11) . . ?
Li4 C56 Ho2 69.8(6) . . ?
Fe5 C57 H57 126.5 . . ?
C56 C57 Fe5 71.3(7) . . ?
C56 C57 H57 124.0 . . ?
C58 C57 Fe5 69.7(8) . . ?
C58 C57 C56 111.9(12) . . ?
C58 C57 H57 124.0 . . ?
Fe5 C58 H58 126.3 . . ?
C57 C58 Fe5 69.2(7) . . ?
C57 C58 H58 127.2 . . ?
C57 C58 C59 105.6(13) . . ?
C59 C58 Fe5 68.8(8) . . ?
C59 C58 H58 127.2 . . ?
Fe5 C59 H59 124.7 . . ?
C58 C59 Fe5 70.0(8) . . ?
C58 C59 H59 126.0 . . ?
C60 C59 Fe5 70.9(8) . . ?
C60 C59 C58 108.0(13) . . ?
C60 C59 H59 126.0 . . ?
Fe5 C60 H60 127.8 . . ?
C56 C60 Fe5 71.3(8) . . ?
C56 C60 H60 123.6 . . ?
C59 C60 Fe5 69.1(8) . . ?
C59 C60 C56 112.7(12) . . ?
C59 C60 H60 123.6 . . ?
Fe6 C61 Ho2 86.2(5) . . ?
Fe6 C61 Li3 149.2(9) . . ?
C62 C61 Ho2 114.5(9) . . ?
C62 C61 Fe6 67.2(9) . . ?
C62 C61 C65 101.2(12) . . ?
C62 C61 Li3 139.4(12) . . ?
C65 C61 Ho2 121.1(10) . . ?
C65 C61 Fe6 65.8(9) . . ?
C65 C61 Li3 110.8(12) . . ?
Li3 C61 Ho2 69.2(6) . . ?
Fe6 C62 H62 126.1 . . ?
C61 C62 Fe6 72.0(8) . . ?
C61 C62 H62 123.5 . . ?
C63 C62 Fe6 70.0(9) . . ?
C63 C62 C61 113.0(14) . . ?
C63 C62 H62 123.5 . . ?
Fe6 C63 H63 124.9 . . ?
C62 C63 Fe6 70.0(8) . . ?
C62 C63 H63 126.3 . . ?
C62 C63 C64 107.4(15) . . ?
C64 C63 Fe6 70.4(10) . . ?
C64 C63 H63 126.3 . . ?
Fe6 C64 H64 128.0 . . ?
C63 C64 Fe6 68.9(10) . . ?
C63 C64 H64 126.8 . . ?
C65 C64 Fe6 67.8(10) . . ?
C65 C64 C63 106.4(16) . . ?
C65 C64 H64 126.8 . . ?
Fe6 C65 H65 123.4 . . ?
C61 C65 Fe6 72.6(9) . . ?
C61 C65 H65 124.1 . . ?
C64 C65 Fe6 71.4(11) . . ?
C64 C65 C61 111.9(15) . . ?
C64 C65 H65 124.1 . . ?
Fe6 C66 Ho2 86.0(4) . . ?
Fe6 C66 Li4 149.0(8) . . ?
C67 C66 Ho2 122.2(9) . . ?
C67 C66 Fe6 68.4(8) . . ?
C67 C66 C70 104.1(12) . . ?
C67 C66 Li4 109.8(11) . . ?
C70 C66 Ho2 113.0(10) . . ?
C70 C66 Fe6 68.1(8) . . ?
C70 C66 Li4 137.5(12) . . ?
Li4 C66 Ho2 68.6(6) . . ?
Fe6 C67 H67 127.5 . . ?
C66 C67 Fe6 71.1(8) . . ?
C66 C67 H67 124.6 . . ?
C68 C67 Fe6 68.4(10) . . ?
C68 C67 C66 110.7(14) . . ?
C68 C67 H67 124.6 . . ?
Fe6 C68 H68 124.8 . . ?
C67 C68 Fe6 70.7(9) . . ?
C67 C68 H68 126.5 . . ?
C69 C68 Fe6 69.6(10) . . ?
C69 C68 C67 107.1(15) . . ?
C69 C68 H68 126.5 . . ?
Fe6 C69 H69 125.4 . . ?
C68 C69 Fe6 69.9(10) . . ?
C68 C69 H69 125.8 . . ?
C68 C69 C70 108.4(15) . . ?
C70 C69 Fe6 70.6(9) . . ?
C70 C69 H69 125.8 . . ?
Fe6 C70 H70 126.8 . . ?
C66 C70 Fe6 71.1(8) . . ?
C66 C70 H70 125.2 . . ?
C69 C70 Fe6 68.5(9) . . ?
C69 C70 C66 109.6(13) . . ?
C69 C70 H70 125.2 . . ?
C71 N3 C75 120.0 . . ?
C71 N3 Li3 117.4(8) . . ?
C75 N3 Li3 122.6(8) . . ?
N3 C71 H71 120.0 . . ?
C72 C71 N3 120.0 . . ?
C72 C71 H71 120.0 . . ?
C71 C72 H72 120.0 . . ?
C73 C72 C71 120.0 . . ?
C73 C72 H72 120.0 . . ?
C72 C73 H73 120.0 . . ?
C72 C73 C74 120.0 . . ?
C74 C73 H73 120.0 . . ?
C73 C74 H74 120.0 . . ?
C75 C74 C73 120.0 . . ?
C75 C74 H74 120.0 . . ?
N3 C75 H75 120.0 . . ?
C74 C75 N3 120.0 . . ?
C74 C75 H75 120.0 . . ?
C71A N3A Li3 117.6(12) . . ?
C75A N3A C71A 118.6(14) . . ?
C75A N3A Li3 123.7(13) . . ?
N3A C71A H71A 119.8 . . ?
N3A C71A C72A 120(2) . . ?
C72A C71A H71A 119.8 . . ?
C71A C72A H72A 120.4 . . ?
C71A C72A C73A 119(2) . . ?
C73A C72A H72A 120.4 . . ?
C72A C73A H73A 121.2 . . ?
C74A C73A C72A 117.6(17) . . ?
C74A C73A H73A 121.2 . . ?
C73A C74A H74A 120.6 . . ?
C73A C74A C75A 119(2) . . ?
C75A C74A H74A 120.6 . . ?
N3A C75A C74A 120(2) . . ?
N3A C75A H75A 119.8 . . ?
C74A C75A H75A 119.8 . . ?
C80 N4 C76 120.0 . . ?
C80 N4 Li4 123.7(8) . . ?
C76 N4 Li4 116.2(8) . . ?
N4 C80 H80 120.0 . . ?
C79 C80 N4 120.0 . . ?
C79 C80 H80 120.0 . . ?
C80 C79 H79 120.0 . . ?
C80 C79 C78 120.0 . . ?
C78 C79 H79 120.0 . . ?
C79 C78 H78 120.0 . . ?
C77 C78 C79 120.0 . . ?
C77 C78 H78 120.0 . . ?
C78 C77 H77 120.0 . . ?
C78 C77 C76 120.0 . . ?
C76 C77 H77 120.0 . . ?
N4 C76 H76 120.0 . . ?
C77 C76 N4 120.0 . . ?
C77 C76 H76 120.0 . . ?
C41 Li3 Ho2 61.0(6) . . ?
C41 Li3 C51 100.8(9) . . ?
C41 Li3 C61 97.8(9) . . ?
C51 Li3 Ho2 61.1(6) . . ?
C51 Li3 C61 96.2(9) . . ?
C61 Li3 Ho2 60.4(6) . . ?
N3 Li3 Ho2 178.3(11) . . ?
N3 Li3 C41 118.2(10) . . ?
N3 Li3 C51 120.5(10) . . ?
N3 Li3 C61 118.7(11) . . ?
N3A Li3 Ho2 178.3(11) . . ?
N3A Li3 C41 118.2(10) . . ?
N3A Li3 C51 120.5(10) . . ?
N3A Li3 C61 118.7(11) . . ?
C46 Li4 Ho2 60.3(6) . . ?
C46 Li4 C56 98.7(10) . . ?
C46 Li4 C66 97.2(9) . . ?
C56 Li4 Ho2 59.9(6) . . ?
C56 Li4 C66 96.0(9) . . ?
C66 Li4 Ho2 60.0(6) . . ?
N4 Li4 Ho2 174.6(12) . . ?
N4 Li4 C46 117.7(11) . . ?
N4 Li4 C56 116.7(11) . . ?
N4 Li4 C66 125.3(12) . . ?
C81 N5 Li5 125.0(12) . . ?
C85 N5 C81 114.4(13) . . ?
C85 N5 Li5 118.3(12) . . ?
C86 N6 Li5 116.5(14) . . ?
C90 N6 C86 116.3(15) . . ?
C90 N6 Li5 127.2(13) . . ?
C91 N7 Li5 120.8(15) . . ?
C95 N7 C91 117.2(18) . . ?
C95 N7 Li5 121.3(16) . . ?
C96 N8 Li5 119.4(13) . . ?
C100 N8 C96 116.8(14) . . ?
C100 N8 Li5 121.0(14) . . ?
N5 C81 H81 117.5 . . ?
N5 C81 C82 125.0(15) . . ?
C82 C81 H81 117.5 . . ?
C81 C82 H82 121.5 . . ?
C83 C82 C81 117.0(15) . . ?
C83 C82 H82 121.5 . . ?
C82 C83 H83 120.2 . . ?
C82 C83 C84 119.6(15) . . ?
C84 C83 H83 120.2 . . ?
C83 C84 H84 120.7 . . ?
C85 C84 C83 118.5(15) . . ?
C85 C84 H84 120.7 . . ?
N5 C85 C84 125.3(15) . . ?
N5 C85 H85 117.3 . . ?
C84 C85 H85 117.3 . . ?
N6 C86 H86 118.8 . . ?
N6 C86 C87 122.4(16) . . ?
C87 C86 H86 118.8 . . ?
C86 C87 H87 120.0 . . ?
C88 C87 C86 120.0(16) . . ?
C88 C87 H87 120.0 . . ?
C87 C88 H88 120.5 . . ?
C87 C88 C89 119.1(18) . . ?
C89 C88 H88 120.5 . . ?
C88 C89 H89 120.9 . . ?
C90 C89 C88 118.2(18) . . ?
C90 C89 H89 120.9 . . ?
N6 C90 C89 124.1(16) . . ?
N6 C90 H90 118.0 . . ?
C89 C90 H90 118.0 . . ?
N7 C91 H91 120.1 . . ?
N7 C91 C92 120(2) . . ?
C92 C91 H91 120.1 . . ?
C91 C92 H92 120.1 . . ?
C93 C92 C91 120(2) . . ?
C93 C92 H92 120.1 . . ?
C92 C93 H93 120.6 . . ?
C94 C93 C92 119(2) . . ?
C94 C93 H93 120.6 . . ?
C93 C94 H94 119.7 . . ?
C93 C94 C95 121(2) . . ?
C95 C94 H94 119.7 . . ?
N7 C95 C94 124(2) . . ?
N7 C95 H95 118.0 . . ?
C94 C95 H95 118.0 . . ?
N8 C96 H96 117.7 . . ?
N8 C96 C97 124.6(14) . . ?
C97 C96 H96 117.7 . . ?
C96 C97 H97 120.7 . . ?
C96 C97 C98 118.6(15) . . ?
C98 C97 H97 120.7 . . ?
C97 C98 H98 121.3 . . ?
C97 C98 C99 117.5(16) . . ?
C99 C98 H98 121.3 . . ?
C98 C99 H99 120.5 . . ?
C100 C99 C98 119.1(14) . . ?
C100 C99 H99 120.5 . . ?
N8 C100 C99 123.4(15) . . ?
N8 C100 H100 118.3 . . ?
C99 C100 H100 118.3 . . ?
N5 Li5 N7 105.4(12) . . ?
N6 Li5 N5 104.3(12) . . ?
N6 Li5 N7 101.7(13) . . ?
N8 Li5 N5 117.0(14) . . ?
N8 Li5 N6 122.5(14) . . ?
N8 Li5 N7 103.5(12) . . ?
C101 N9 Li6 122.4(12) . . ?
C105 N9 C101 116.4(12) . . ?
C105 N9 Li6 119.5(12) . . ?
C106 N10 C110 116.2(13) . . ?
C106 N10 Li6 129.7(12) . . ?
C110 N10 Li6 113.7(12) . . ?
C111 N11 C115 115.6(13) . . ?
C111 N11 Li6 124.6(12) . . ?
C115 N11 Li6 119.8(13) . . ?
C120 N12 C116 120.0 . . ?
C120 N12 Li6 115.7(12) . . ?
C116 N12 Li6 124.3(12) . . ?
N12 C120 H120 120.0 . . ?
C119 C120 N12 120.0 . . ?
C119 C120 H120 120.0 . . ?
C120 C119 H119 120.0 . . ?
C120 C119 C118 120.0 . . ?
C118 C119 H119 120.0 . . ?
C119 C118 H118 120.0 . . ?
C117 C118 C119 120.0 . . ?
C117 C118 H118 120.0 . . ?
C118 C117 H117 120.0 . . ?
C118 C117 C116 120.0 . . ?
C116 C117 H117 120.0 . . ?
N12 C116 H116 120.0 . . ?
C117 C116 N12 120.0 . . ?
C117 C116 H116 120.0 . . ?
N9 C101 H101 118.3 . . ?
N9 C101 C102 123.4(13) . . ?
C102 C101 H101 118.3 . . ?
C101 C102 H102 120.9 . . ?
C103 C102 C101 118.1(13) . . ?
C103 C102 H102 120.9 . . ?
C102 C103 H103 119.8 . . ?
C102 C103 C104 120.3(14) . . ?
C104 C103 H103 119.8 . . ?
C103 C104 H104 121.1 . . ?
C105 C104 C103 117.8(14) . . ?
C105 C104 H104 121.1 . . ?
N9 C105 C104 123.8(14) . . ?
N9 C105 H105 118.1 . . ?
C104 C105 H105 118.1 . . ?
N10 C106 H106 118.1 . . ?
N10 C106 C107 123.7(14) . . ?
C107 C106 H106 118.1 . . ?
C106 C107 H107 120.4 . . ?
C108 C107 C106 119.1(14) . . ?
C108 C107 H107 120.4 . . ?
C107 C108 H108 120.5 . . ?
C109 C108 C107 118.9(13) . . ?
C109 C108 H108 120.5 . . ?
C108 C109 H109 121.3 . . ?
C108 C109 C110 117.3(13) . . ?
C110 C109 H109 121.3 . . ?
N10 C110 C109 124.6(13) . . ?
N10 C110 H110 117.7 . . ?
C109 C110 H110 117.7 . . ?
N11 C111 H111 118.0 . . ?
N11 C111 C112 124.0(13) . . ?
C112 C111 H111 118.0 . . ?
C111 C112 H112 120.9 . . ?
C113 C112 C111 118.2(14) . . ?
C113 C112 H112 120.9 . . ?
C112 C113 H113 119.9 . . ?
C112 C113 C114 120.1(15) . . ?
C114 C113 H113 119.9 . . ?
C113 C114 H114 121.4 . . ?
C115 C114 C113 117.1(14) . . ?
C115 C114 H114 121.4 . . ?
N11 C115 C114 125.0(14) . . ?
N11 C115 H115 117.5 . . ?
C114 C115 H115 117.5 . . ?
N9 Li6 N11 105.7(12) . . ?
N10 Li6 N9 109.1(12) . . ?
N10 Li6 N11 120.1(13) . . ?
N10 Li6 N12 108.0(13) . . ?
N12 Li6 N9 109.8(12) . . ?
N12 Li6 N11 103.9(13) . . ?
C122 C121 H121 120.0 . . ?
C122 C121 N13 120.0 . . ?
N13 C121 H121 120.0 . . ?
C121 C122 H122 120.0 . . ?
C123 C122 C121 120.0 . . ?
C123 C122 H122 120.0 . . ?
C122 C123 H123 120.0 . . ?
C122 C123 C124 120.0 . . ?
C124 C123 H123 120.0 . . ?
C123 C124 H124 120.0 . . ?
C123 C124 C125 120.0 . . ?
C125 C124 H124 120.0 . . ?
C124 C125 H125 120.0 . . ?
N13 C125 C124 120.0 . . ?
N13 C125 H125 120.0 . . ?
C125 N13 C121 120.0 . . ?
C126 C127 H127 120.0 . . ?
C126 C127 C130 120.0 . . ?
C130 C127 H127 120.0 . . ?
C127 C126 H126 120.0 . . ?
C127 C126 N14 120.0 . . ?
N14 C126 H126 120.0 . . ?
C128 N14 C126 120.0 . . ?
N14 C128 H128 120.0 . . ?
N14 C128 C129 120.0 . . ?
C129 C128 H128 120.0 . . ?
C128 C129 H129 120.0 . . ?
C128 C129 C130 120.0 . . ?
C130 C129 H129 120.0 . . ?
C127 C130 H130 120.0 . . ?
C129 C130 C127 120.0 . . ?
C129 C130 H130 120.0 . . ?

loop_
_geom_bond_atom_site_label_1
_geom_bond_atom_site_label_2
_geom_bond_distance
_geom_bond_site_symmetry_2
_geom_bond_publ_flag
Ho1 Fe1 3.1837(15) . ?
Ho1 Fe2 3.2187(15) . ?
Ho1 Fe3 3.1885(16) . ?
Ho1 C2 2.512(13) . ?
Ho1 C6 2.530(13) . ?
Ho1 C11 2.520(12) . ?
Ho1 C16 2.512(13) . ?
Ho1 C21 2.526(13) . ?
Ho1 C26 2.523(13) . ?
Ho1 Li1 2.71(2) . ?
Ho1 Li2 2.732(19) . ?
Fe1 C1 2.041(12) . ?
Fe1 C2 2.093(13) . ?
Fe1 C3 2.040(13) . ?
Fe1 C4 2.051(15) . ?
Fe1 C5 2.039(14) . ?
Fe1 C6 2.094(14) . ?
Fe1 C7 2.038(14) . ?
Fe1 C8 2.039(14) . ?
Fe1 C9 2.046(15) . ?
Fe1 C10 2.027(15) . ?
Fe2 C11 2.081(11) . ?
Fe2 C12 2.050(12) . ?
Fe2 C13 2.037(14) . ?
Fe2 C14 2.037(15) . ?
Fe2 C15 2.031(13) . ?
Fe2 C16 2.093(13) . ?
Fe2 C17 2.052(13) . ?
Fe2 C18 2.042(15) . ?
Fe2 C19 2.042(14) . ?
Fe2 C20 2.039(14) . ?
Fe3 C21 2.093(13) . ?
Fe3 C22 2.039(13) . ?
Fe3 C23 2.034(14) . ?
Fe3 C24 2.044(15) . ?
Fe3 C25 2.037(12) . ?
Fe3 C26 2.106(13) . ?
Fe3 C27 2.035(13) . ?
Fe3 C28 2.036(15) . ?
Fe3 C29 2.028(14) . ?
Fe3 C30 2.036(13) . ?
N1 C35 1.3900 . ?
N1 C31 1.3900 . ?
N1 Li1 2.01(2) . ?
C35 H35 0.9500 . ?
C35 C34 1.3900 . ?
C34 H34 0.9500 . ?
C34 C33 1.3900 . ?
C33 H33 0.9500 . ?
C33 C32 1.3900 . ?
C32 H32 0.9500 . ?
C32 C31 1.3900 . ?
C31 H31 0.9500 . ?
N2 C36 1.304(18) . ?
N2 C40 1.322(18) . ?
N2 Li2 2.00(2) . ?
C1 H1 0.9500 . ?
C1 C2 1.439(18) . ?
C1 C5 1.435(19) . ?
C2 C3 1.486(19) . ?
C2 Li1 2.17(3) . ?
C3 H3 0.9500 . ?
C3 C4 1.426(19) . ?
C4 H4 0.9500 . ?
C4 C5 1.41(2) . ?
C5 H5 0.9500 . ?
C6 C7 1.40(2) . ?
C6 C10 1.439(19) . ?
C6 Li2 2.28(3) . ?
C7 H7 0.9500 . ?
C7 C8 1.43(2) . ?
C8 H8 0.9500 . ?
C8 C9 1.41(2) . ?
C9 H9 0.9500 . ?
C9 C10 1.43(2) . ?
C10 H10 0.9500 . ?
C11 C12 1.425(17) . ?
C11 C15 1.427(17) . ?
C11 Li1 2.21(3) . ?
C12 H12 0.9500 . ?
C12 C13 1.421(17) . ?
C13 H13 0.9500 . ?
C13 C14 1.43(2) . ?
C14 H14 0.9500 . ?
C14 C15 1.43(2) . ?
C15 H15 0.9500 . ?
C16 C17 1.443(18) . ?
C16 C20 1.461(19) . ?
C16 Li2 2.24(3) . ?
C17 H17 0.9500 . ?
C17 C18 1.42(2) . ?
C18 H18 0.9500 . ?
C18 C19 1.42(2) . ?
C19 H19 0.9500 . ?
C19 C20 1.429(19) . ?
C20 H20 0.9500 . ?
C21 C22 1.435(18) . ?
C21 C25 1.441(19) . ?
C21 Li1 2.26(3) . ?
C22 H22 0.9500 . ?
C22 C23 1.409(19) . ?
C23 H23 0.9500 . ?
C23 C24 1.41(2) . ?
C24 H24 0.9500 . ?
C24 C25 1.423(19) . ?
C25 H25 0.9500 . ?
C26 C27 1.440(18) . ?
C26 C30 1.463(19) . ?
C26 Li2 2.21(3) . ?
C27 H27 0.9500 . ?
C27 C28 1.43(2) . ?
C28 H28 0.9500 . ?
C28 C29 1.39(2) . ?
C29 H29 0.9500 . ?
C29 C30 1.44(2) . ?
C30 H30 0.9500 . ?
C36 H36 0.9500 . ?
C36 C37 1.37(2) . ?
C37 H37 0.9500 . ?
C37 C38 1.34(3) . ?
C38 H38 0.9500 . ?
C38 C39 1.35(2) . ?
C39 H39 0.9500 . ?
C39 C40 1.39(2) . ?
C40 H40 0.9500 . ?
Ho2 Fe4 3.1768(16) . ?
Ho2 Fe5 3.1454(16) . ?
Ho2 Fe6 3.1630(16) . ?
Ho2 C41 2.517(12) . ?
Ho2 C46 2.512(12) . ?
Ho2 C51 2.532(12) . ?
Ho2 C56 2.504(12) . ?
Ho2 C61 2.506(13) . ?
Ho2 C66 2.528(12) . ?
Ho2 Li3 2.694(19) . ?
Ho2 Li4 2.72(2) . ?
Fe4 C41 2.101(13) . ?
Fe4 C42 2.038(13) . ?
Fe4 C43 2.042(14) . ?
Fe4 C44 2.042(14) . ?
Fe4 C45 2.041(12) . ?
Fe4 C46 2.071(13) . ?
Fe4 C47 2.030(13) . ?
Fe4 C48 2.025(14) . ?
Fe4 C49 2.045(13) . ?
Fe4 C50 2.026(13) . ?
Fe5 C51 2.091(12) . ?
Fe5 C52 2.032(14) . ?
Fe5 C53 2.017(13) . ?
Fe5 C54 2.037(13) . ?
Fe5 C55 2.010(13) . ?
Fe5 C56 2.085(13) . ?
Fe5 C57 2.029(13) . ?
Fe5 C58 2.036(14) . ?
Fe5 C59 2.021(14) . ?
Fe5 C60 2.044(13) . ?
Fe6 C61 2.101(15) . ?
Fe6 C62 2.036(15) . ?
Fe6 C63 2.036(16) . ?
Fe6 C64 2.055(19) . ?
Fe6 C65 2.008(17) . ?
Fe6 C66 2.087(14) . ?
Fe6 C67 2.052(15) . ?
Fe6 C68 2.021(18) . ?
Fe6 C69 2.018(16) . ?
Fe6 C70 2.046(15) . ?
C41 C42 1.438(18) . ?
C41 C45 1.438(17) . ?
C41 Li3 2.19(2) . ?
C42 H42 0.9500 . ?
C42 C43 1.428(18) . ?
C43 H43 0.9500 . ?
C43 C44 1.42(2) . ?
C44 H44 0.9500 . ?
C44 C45 1.435(19) . ?
C45 H45 0.9500 . ?
C46 C47 1.433(19) . ?
C46 C50 1.456(18) . ?
C46 Li4 2.20(3) . ?
C47 H47 0.9500 . ?
C47 C48 1.439(19) . ?
C48 H48 0.9500 . ?
C48 C49 1.42(2) . ?
C49 H49 0.9500 . ?
C49 C50 1.412(18) . ?
C50 H50 0.9500 . ?
C51 C52 1.419(18) . ?
C51 C55 1.462(18) . ?
C51 Li3 2.22(2) . ?
C52 H52 0.9500 . ?
C52 C53 1.406(18) . ?
C53 H53 0.9500 . ?
C53 C54 1.421(19) . ?
C54 H54 0.9500 . ?
C54 C55 1.395(19) . ?
C55 H55 0.9500 . ?
C56 C57 1.455(17) . ?
C56 C60 1.432(17) . ?
C56 Li4 2.23(3) . ?
C57 H57 0.9500 . ?
C57 C58 1.425(18) . ?
C58 H58 0.9500 . ?
C58 C59 1.426(19) . ?
C59 H59 0.9500 . ?
C59 C60 1.392(18) . ?
C60 H60 0.9500 . ?
C61 C62 1.442(19) . ?
C61 C65 1.46(2) . ?
C61 Li3 2.22(3) . ?
C62 H62 0.9500 . ?
C62 C63 1.39(2) . ?
C63 H63 0.9500 . ?
C63 C64 1.42(2) . ?
C64 H64 0.9500 . ?
C64 C65 1.41(2) . ?
C65 H65 0.9500 . ?
C66 C67 1.431(18) . ?
C66 C70 1.441(19) . ?
C66 Li4 2.28(3) . ?
C67 H67 0.9500 . ?
C67 C68 1.42(2) . ?
C68 H68 0.9500 . ?
C68 C69 1.40(2) . ?
C69 H69 0.9500 . ?
C69 C70 1.422(19) . ?
C70 H70 0.9500 . ?
N3 C71 1.3900 . ?
N3 C75 1.3900 . ?
N3 Li3 2.02(2) . ?
C71 H71 0.9500 . ?
C71 C72 1.3900 . ?
C72 H72 0.9500 . ?
C72 C73 1.3900 . ?
C73 H73 0.9500 . ?
C73 C74 1.3900 . ?
C74 H74 0.9500 . ?
C74 C75 1.3900 . ?
C75 H75 0.9500 . ?
N3A C71A 1.388(6) . ?
N3A C75A 1.387(6) . ?
N3A Li3 2.02(2) . ?
C71A H71A 0.9500 . ?
C71A C72A 1.389(6) . ?
C72A H72A 0.9500 . ?
C72A C73A 1.391(6) . ?
C73A H73A 0.9500 . ?
C73A C74A 1.388(6) . ?
C74A H74A 0.9500 . ?
C74A C75A 1.388(6) . ?
C75A H75A 0.9500 . ?
N4 C80 1.3900 . ?
N4 C76 1.3900 . ?
N4 Li4 2.01(2) . ?
C80 H80 0.9500 . ?
C80 C79 1.3900 . ?
C79 H79 0.9500 . ?
C79 C78 1.3900 . ?
C78 H78 0.9500 . ?
C78 C77 1.3900 . ?
C77 H77 0.9500 . ?
C77 C76 1.3900 . ?
C76 H76 0.9500 . ?
N5 C81 1.341(18) . ?
N5 C85 1.333(17) . ?
N5 Li5 2.07(3) . ?
N6 C86 1.346(18) . ?
N6 C90 1.35(2) . ?
N6 Li5 2.02(3) . ?
N7 C91 1.38(2) . ?
N7 C95 1.30(2) . ?
N7 Li5 2.09(3) . ?
N8 C96 1.348(19) . ?
N8 C100 1.333(17) . ?
N8 Li5 2.02(3) . ?
C81 H81 0.9500 . ?
C81 C82 1.41(2) . ?
C82 H82 0.9500 . ?
C82 C83 1.347(19) . ?
C83 H83 0.9500 . ?
C83 C84 1.39(2) . ?
C84 H84 0.9500 . ?
C84 C85 1.351(19) . ?
C85 H85 0.9500 . ?
C86 H86 0.9500 . ?
C86 C87 1.39(2) . ?
C87 H87 0.9500 . ?
C87 C88 1.35(2) . ?
C88 H88 0.9500 . ?
C88 C89 1.38(2) . ?
C89 H89 0.9500 . ?
C89 C90 1.38(2) . ?
C90 H90 0.9500 . ?
C91 H91 0.9500 . ?
C91 C92 1.42(2) . ?
C92 H92 0.9500 . ?
C92 C93 1.36(3) . ?
C93 H93 0.9500 . ?
C93 C94 1.33(3) . ?
C94 H94 0.9500 . ?
C94 C95 1.38(3) . ?
C95 H95 0.9500 . ?
C96 H96 0.9500 . ?
C96 C97 1.37(2) . ?
C97 H97 0.9500 . ?
C97 C98 1.40(2) . ?
C98 H98 0.9500 . ?
C98 C99 1.41(2) . ?
C99 H99 0.9500 . ?
C99 C100 1.39(2) . ?
C100 H100 0.9500 . ?
N9 C101 1.342(17) . ?
N9 C105 1.334(16) . ?
N9 Li6 2.05(3) . ?
N10 C106 1.315(17) . ?
N10 C110 1.329(17) . ?
N10 Li6 2.00(3) . ?
N11 C111 1.332(17) . ?
N11 C115 1.358(18) . ?
N11 Li6 2.06(3) . ?
N12 C120 1.3900 . ?
N12 C116 1.3900 . ?
N12 Li6 2.05(3) . ?
C120 H120 0.9500 . ?
C120 C119 1.3900 . ?
C119 H119 0.9500 . ?
C119 C118 1.3900 . ?
C118 H118 0.9500 . ?
C118 C117 1.3900 . ?
C117 H117 0.9500 . ?
C117 C116 1.3900 . ?
C116 H116 0.9500 . ?
C101 H101 0.9500 . ?
C101 C102 1.370(19) . ?
C102 H102 0.9500 . ?
C102 C103 1.352(18) . ?
C103 H103 0.9500 . ?
C103 C104 1.371(18) . ?
C104 H104 0.9500 . ?
C104 C105 1.363(18) . ?
C105 H105 0.9500 . ?
C106 H106 0.9500 . ?
C106 C107 1.372(19) . ?
C107 H107 0.9500 . ?
C107 C108 1.369(19) . ?
C108 H108 0.9500 . ?
C108 C109 1.366(18) . ?
C109 H109 0.9500 . ?
C109 C110 1.385(18) . ?
C110 H110 0.9500 . ?
C111 H111 0.9500 . ?
C111 C112 1.385(19) . ?
C112 H112 0.9500 . ?
C112 C113 1.366(19) . ?
C113 H113 0.9500 . ?
C113 C114 1.39(2) . ?
C114 H114 0.9500 . ?
C114 C115 1.36(2) . ?
C115 H115 0.9500 . ?
C121 H121 0.9500 . ?
C121 C122 1.3900 . ?
C121 N13 1.3900 . ?
C122 H122 0.9500 . ?
C122 C123 1.3900 . ?
C123 H123 0.9500 . ?
C123 C124 1.3900 . ?
C124 H124 0.9500 . ?
C124 C125 1.3900 . ?
C125 H125 0.9500 . ?
C125 N13 1.3900 . ?
C127 H127 0.9500 . ?
C127 C126 1.3900 . ?
C127 C130 1.3900 . ?
C126 H126 0.9500 . ?
C126 N14 1.3900 . ?
N14 C128 1.3900 . ?
C128 H128 0.9500 . ?
C128 C129 1.3900 . ?
C129 H129 0.9500 . ?
C129 C130 1.3900 . ?
C130 H130 0.9500 . ?

loop_
_geom_torsion_atom_site_label_1
_geom_torsion_atom_site_label_2
_geom_torsion_atom_site_label_3
_geom_torsion_atom_site_label_4
_geom_torsion
_geom_torsion_site_symmetry_1
_geom_torsion_site_symmetry_2
_geom_torsion_site_symmetry_3
_geom_torsion_site_symmetry_4
_geom_torsion_publ_flag
Ho1 C2 C3 Fe1 74.1(7) . . . . ?
Ho1 C2 C3 C4 132.8(10) . . . . ?
Ho1 C6 C7 Fe1 -72.5(8) . . . . ?
Ho1 C6 C7 C8 -130.7(11) . . . . ?
Ho1 C6 C10 Fe1 73.5(8) . . . . ?
Ho1 C6 C10 C9 132.8(10) . . . . ?
Ho1 C11 C12 Fe2 76.8(6) . . . . ?
Ho1 C11 C12 C13 133.9(9) . . . . ?
Ho1 C11 C15 Fe2 -73.3(7) . . . . ?
Ho1 C11 C15 C14 -131.9(10) . . . . ?
Ho1 C16 C17 Fe2 -73.1(8) . . . . ?
Ho1 C16 C17 C18 -130.3(11) . . . . ?
Ho1 C16 C20 Fe2 75.4(7) . . . . ?
Ho1 C16 C20 C19 133.2(10) . . . . ?
Ho1 C21 C22 Fe3 73.2(7) . . . . ?
Ho1 C21 C22 C23 131.5(10) . . . . ?
Ho1 C21 C25 Fe3 -72.7(7) . . . . ?
Ho1 C21 C25 C24 -131.0(10) . . . . ?
Ho1 C26 C27 Fe3 -71.1(8) . . . . ?
Ho1 C26 C27 C28 -129.0(11) . . . . ?
Ho1 C26 C30 Fe3 73.6(7) . . . . ?
Ho1 C26 C30 C29 131.4(10) . . . . ?
Fe1 C1 C2 Ho1 -72.2(8) . . . . ?
Fe1 C1 C2 C3 58.7(8) . . . . ?
Fe1 C1 C2 Li1 -151.7(10) . . . . ?
Fe1 C1 C5 C4 -60.3(10) . . . . ?
Fe1 C2 C3 C4 58.7(10) . . . . ?
Fe1 C3 C4 C5 58.9(10) . . . . ?
Fe1 C4 C5 C1 59.7(9) . . . . ?
Fe1 C6 C7 C8 -58.2(10) . . . . ?
Fe1 C6 C10 C9 59.3(10) . . . . ?
Fe1 C7 C8 C9 -60.4(10) . . . . ?
Fe1 C8 C9 C10 -59.1(9) . . . . ?
Fe1 C9 C10 C6 -60.5(10) . . . . ?
Fe2 C11 C12 C13 57.1(9) . . . . ?
Fe2 C11 C15 C14 -58.5(9) . . . . ?
Fe2 C12 C13 C14 60.3(9) . . . . ?
Fe2 C13 C14 C15 59.4(9) . . . . ?
Fe2 C14 C15 C11 59.7(9) . . . . ?
Fe2 C16 C17 C18 -57.1(10) . . . . ?
Fe2 C16 C20 C19 57.8(10) . . . . ?
Fe2 C17 C18 C19 -59.9(10) . . . . ?
Fe2 C18 C19 C20 -59.9(9) . . . . ?
Fe2 C19 C20 C16 -58.8(9) . . . . ?
Fe3 C21 C22 C23 58.3(9) . . . . ?
Fe3 C21 C25 C24 -58.3(10) . . . . ?
Fe3 C22 C23 C24 60.0(10) . . . . ?
Fe3 C23 C24 C25 60.0(9) . . . . ?
Fe3 C24 C25 C21 59.4(9) . . . . ?
Fe3 C26 C27 C28 -57.9(10) . . . . ?
Fe3 C26 C30 C29 57.8(10) . . . . ?
Fe3 C27 C28 C29 -59.6(10) . . . . ?
Fe3 C28 C29 C30 -59.9(10) . . . . ?
Fe3 C29 C30 C26 -59.6(10) . . . . ?
N1 C35 C34 C33 0.0 . . . . ?
C35 N1 C31 C32 0.0 . . . . ?
C35 C34 C33 C32 0.0 . . . . ?
C34 C33 C32 C31 0.0 . . . . ?
C33 C32 C31 N1 0.0 . . . . ?
C31 N1 C35 C34 0.0 . . . . ?
N2 C36 C37 C38 -1(3) . . . . ?
C1 C2 C3 Fe1 -59.2(8) . . . . ?
C1 C2 C3 C4 -0.4(15) . . . . ?
C2 C1 C5 Fe1 59.0(9) . . . . ?
C2 C1 C5 C4 -1.2(15) . . . . ?
C2 C3 C4 Fe1 -59.2(9) . . . . ?
C2 C3 C4 C5 -0.3(16) . . . . ?
C3 C4 C5 Fe1 -58.8(10) . . . . ?
C3 C4 C5 C1 0.9(15) . . . . ?
C5 C1 C2 Ho1 -129.9(10) . . . . ?
C5 C1 C2 Fe1 -57.7(9) . . . . ?
C5 C1 C2 C3 1.0(14) . . . . ?
C5 C1 C2 Li1 150.6(11) . . . . ?
C6 C7 C8 Fe1 59.8(11) . . . . ?
C6 C7 C8 C9 -0.5(17) . . . . ?
C7 C6 C10 Fe1 -58.9(9) . . . . ?
C7 C6 C10 C9 0.5(15) . . . . ?
C7 C8 C9 Fe1 59.9(10) . . . . ?
C7 C8 C9 C10 0.8(16) . . . . ?
C8 C9 C10 Fe1 59.7(10) . . . . ?
C8 C9 C10 C6 -0.8(16) . . . . ?
C10 C6 C7 Fe1 58.2(9) . . . . ?
C10 C6 C7 C8 0.0(16) . . . . ?
C11 C12 C13 Fe2 -58.1(9) . . . . ?
C11 C12 C13 C14 2.2(14) . . . . ?
C12 C11 C15 Fe2 59.7(8) . . . . ?
C12 C11 C15 C14 1.2(14) . . . . ?
C12 C13 C14 Fe2 -60.8(9) . . . . ?
C12 C13 C14 C15 -1.4(15) . . . . ?
C13 C14 C15 Fe2 -59.6(9) . . . . ?
C13 C14 C15 C11 0.1(15) . . . . ?
C15 C11 C12 Fe2 -59.2(8) . . . . ?
C15 C11 C12 C13 -2.1(13) . . . . ?
C16 C17 C18 Fe2 58.1(10) . . . . ?
C16 C17 C18 C19 -1.7(16) . . . . ?
C17 C16 C20 Fe2 -60.0(8) . . . . ?
C17 C16 C20 C19 -2.2(14) . . . . ?
C17 C18 C19 Fe2 60.1(10) . . . . ?
C17 C18 C19 C20 0.2(15) . . . . ?
C18 C19 C20 Fe2 60.1(10) . . . . ?
C18 C19 C20 C16 1.3(15) . . . . ?
C20 C16 C17 Fe2 59.5(8) . . . . ?
C20 C16 C17 C18 2.4(15) . . . . ?
C21 C22 C23 Fe3 -59.6(9) . . . . ?
C21 C22 C23 C24 0.5(15) . . . . ?
C22 C21 C25 Fe3 59.2(8) . . . . ?
C22 C21 C25 C24 0.9(15) . . . . ?
C22 C23 C24 Fe3 -59.9(9) . . . . ?
C22 C23 C24 C25 0.1(16) . . . . ?
C23 C24 C25 Fe3 -60.1(10) . . . . ?
C23 C24 C25 C21 -0.7(16) . . . . ?
C25 C21 C22 Fe3 -59.1(8) . . . . ?
C25 C21 C22 C23 -0.8(14) . . . . ?
C26 C27 C28 Fe3 59.5(10) . . . . ?
C26 C27 C28 C29 -0.1(17) . . . . ?
C27 C26 C30 Fe3 -58.7(8) . . . . ?
C27 C26 C30 C29 -0.9(14) . . . . ?
C27 C28 C29 Fe3 59.4(10) . . . . ?
C27 C28 C29 C30 -0.5(17) . . . . ?
C28 C29 C30 Fe3 60.4(10) . . . . ?
C28 C29 C30 C26 0.9(17) . . . . ?
C30 C26 C27 Fe3 58.5(8) . . . . ?
C30 C26 C27 C28 0.6(15) . . . . ?
C36 N2 C40 C39 4(2) . . . . ?
C36 C37 C38 C39 2(3) . . . . ?
C37 C38 C39 C40 0(3) . . . . ?
C38 C39 C40 N2 -3(3) . . . . ?
C40 N2 C36 C37 -2(2) . . . . ?
Li1 N1 C35 C34 177.7(10) . . . . ?
Li1 N1 C31 C32 -177.8(9) . . . . ?
Li1 C2 C3 Fe1 161.7(14) . . . . ?
Li1 C2 C3 C4 -139.6(14) . . . . ?
Li1 C11 C12 Fe2 163.9(14) . . . . ?
Li1 C11 C12 C13 -139.0(14) . . . . ?
Li1 C11 C15 Fe2 -150.1(8) . . . . ?
Li1 C11 C15 C14 151.4(11) . . . . ?
Li1 C21 C22 Fe3 160.9(14) . . . . ?
Li1 C21 C22 C23 -140.8(14) . . . . ?
Li1 C21 C25 Fe3 -149.4(9) . . . . ?
Li1 C21 C25 C24 152.2(11) . . . . ?
Li2 N2 C36 C37 177.3(14) . . . . ?
Li2 N2 C40 C39 -175.2(15) . . . . ?
Li2 C6 C7 Fe1 -149.9(9) . . . . ?
Li2 C6 C7 C8 151.9(11) . . . . ?
Li2 C6 C10 Fe1 159.6(15) . . . . ?
Li2 C6 C10 C9 -141.0(15) . . . . ?
Li2 C16 C17 Fe2 -151.3(9) . . . . ?
Li2 C16 C17 C18 151.6(11) . . . . ?
Li2 C16 C20 Fe2 164.1(14) . . . . ?
Li2 C16 C20 C19 -138.1(14) . . . . ?
Li2 C26 C27 Fe3 -150.5(10) . . . . ?
Li2 C26 C27 C28 151.6(12) . . . . ?
Li2 C26 C30 Fe3 161.5(14) . . . . ?
Li2 C26 C30 C29 -140.7(13) . . . . ?
Ho2 C41 C42 Fe4 74.8(7) . . . . ?
Ho2 C41 C42 C43 133.5(9) . . . . ?
Ho2 C41 C45 Fe4 -71.0(8) . . . . ?
Ho2 C41 C45 C44 -129.3(10) . . . . ?
Ho2 C46 C47 Fe4 -71.3(8) . . . . ?
Ho2 C46 C47 C48 -128.7(10) . . . . ?
Ho2 C46 C50 Fe4 76.1(7) . . . . ?
Ho2 C46 C50 C49 135.0(9) . . . . ?
Ho2 C51 C52 Fe5 72.6(7) . . . . ?
Ho2 C51 C52 C53 129.5(10) . . . . ?
Ho2 C51 C55 Fe5 -69.3(7) . . . . ?
Ho2 C51 C55 C54 -129.1(11) . . . . ?
Ho2 C56 C57 Fe5 -69.0(8) . . . . ?
Ho2 C56 C57 C58 -127.0(11) . . . . ?
Ho2 C56 C60 Fe5 74.8(6) . . . . ?
Ho2 C56 C60 C59 131.4(10) . . . . ?
Ho2 C61 C62 Fe6 74.4(8) . . . . ?
Ho2 C61 C62 C63 132.5(12) . . . . ?
Ho2 C61 C65 Fe6 -69.3(9) . . . . ?
Ho2 C61 C65 C64 -130.2(14) . . . . ?
Ho2 C66 C67 Fe6 -70.2(8) . . . . ?
Ho2 C66 C67 C68 -127.2(13) . . . . ?
Ho2 C66 C70 Fe6 75.3(7) . . . . ?
Ho2 C66 C70 C69 133.1(12) . . . . ?
Fe4 C41 C42 C43 58.8(9) . . . . ?
Fe4 C41 C45 C44 -58.3(9) . . . . ?
Fe4 C42 C43 C44 59.5(10) . . . . ?
Fe4 C43 C44 C45 59.9(9) . . . . ?
Fe4 C44 C45 C41 59.8(9) . . . . ?
Fe4 C46 C47 C48 -57.4(9) . . . . ?
Fe4 C46 C50 C49 58.9(9) . . . . ?
Fe4 C47 C48 C49 -60.7(9) . . . . ?
Fe4 C48 C49 C50 -58.3(9) . . . . ?
Fe4 C49 C50 C46 -59.1(9) . . . . ?
Fe5 C51 C52 C53 56.9(10) . . . . ?
Fe5 C51 C55 C54 -59.9(10) . . . . ?
Fe5 C52 C53 C54 61.3(10) . . . . ?
Fe5 C53 C54 C55 58.4(10) . . . . ?
Fe5 C54 C55 C51 60.6(9) . . . . ?
Fe5 C56 C57 C58 -58.0(10) . . . . ?
Fe5 C56 C60 C59 56.6(10) . . . . ?
Fe5 C57 C58 C59 -59.6(10) . . . . ?
Fe5 C58 C59 C60 -61.0(10) . . . . ?
Fe5 C59 C60 C56 -57.8(10) . . . . ?
Fe6 C61 C62 C63 58.1(12) . . . . ?
Fe6 C61 C65 C64 -61.0(14) . . . . ?
Fe6 C62 C63 C64 60.7(13) . . . . ?
Fe6 C63 C64 C65 57.6(13) . . . . ?
Fe6 C64 C65 C61 61.7(12) . . . . ?
Fe6 C66 C67 C68 -57.0(12) . . . . ?
Fe6 C66 C70 C69 57.8(12) . . . . ?
Fe6 C67 C68 C69 -60.5(13) . . . . ?
Fe6 C68 C69 C70 -60.3(13) . . . . ?
Fe6 C69 C70 C66 -59.4(11) . . . . ?
C41 C42 C43 Fe4 -60.2(9) . . . . ?
C41 C42 C43 C44 -0.6(15) . . . . ?
C42 C41 C45 Fe4 58.3(8) . . . . ?
C42 C41 C45 C44 0.0(14) . . . . ?
C42 C43 C44 Fe4 -59.3(9) . . . . ?
C42 C43 C44 C45 0.6(15) . . . . ?
C43 C44 C45 Fe4 -60.1(9) . . . . ?
C43 C44 C45 C41 -0.4(15) . . . . ?
C45 C41 C42 Fe4 -58.4(8) . . . . ?
C45 C41 C42 C43 0.4(14) . . . . ?
C46 C47 C48 Fe4 58.6(9) . . . . ?
C46 C47 C48 C49 -2.1(16) . . . . ?
C47 C46 C50 Fe4 -59.2(8) . . . . ?
C47 C46 C50 C49 -0.3(14) . . . . ?
C47 C48 C49 Fe4 60.1(9) . . . . ?
C47 C48 C49 C50 1.8(15) . . . . ?
C48 C49 C50 Fe4 58.2(10) . . . . ?
C48 C49 C50 C46 -0.9(15) . . . . ?
C50 C46 C47 Fe4 58.9(8) . . . . ?
C50 C46 C47 C48 1.5(14) . . . . ?
C51 C52 C53 Fe5 -58.6(10) . . . . ?
C51 C52 C53 C54 2.7(16) . . . . ?
C52 C51 C55 Fe5 59.2(8) . . . . ?
C52 C51 C55 C54 -0.7(14) . . . . ?
C52 C53 C54 Fe5 -61.3(9) . . . . ?
C52 C53 C54 C55 -2.9(16) . . . . ?
C53 C54 C55 Fe5 -58.3(10) . . . . ?
C53 C54 C55 C51 2.3(16) . . . . ?
C55 C51 C52 Fe5 -58.2(8) . . . . ?
C55 C51 C52 C53 -1.3(15) . . . . ?
C56 C57 C58 Fe5 58.9(9) . . . . ?
C56 C57 C58 C59 -0.6(16) . . . . ?
C57 C56 C60 Fe5 -59.4(8) . . . . ?
C57 C56 C60 C59 -2.9(15) . . . . ?
C57 C58 C59 Fe5 59.8(9) . . . . ?
C57 C58 C59 C60 -1.2(16) . . . . ?
C58 C59 C60 Fe5 60.5(10) . . . . ?
C58 C59 C60 C56 2.7(17) . . . . ?
C60 C56 C57 Fe5 60.1(8) . . . . ?
C60 C56 C57 C58 2.1(14) . . . . ?
C61 C62 C63 Fe6 -59.3(11) . . . . ?
C61 C62 C63 C64 1.4(19) . . . . ?
C62 C61 C65 Fe6 58.5(9) . . . . ?
C62 C61 C65 C64 -2.4(19) . . . . ?
C62 C63 C64 Fe6 -60.5(11) . . . . ?
C62 C63 C64 C65 -3(2) . . . . ?
C63 C64 C65 Fe6 -58.3(13) . . . . ?
C63 C64 C65 C61 3(2) . . . . ?
C65 C61 C62 Fe6 -57.6(10) . . . . ?
C65 C61 C62 C63 0.6(17) . . . . ?
C66 C67 C68 Fe6 58.5(11) . . . . ?
C66 C67 C68 C69 -2(2) . . . . ?
C67 C66 C70 Fe6 -59.4(10) . . . . ?
C67 C66 C70 C69 -1.6(17) . . . . ?
C67 C68 C69 Fe6 61.2(12) . . . . ?
C67 C68 C69 C70 1(2) . . . . ?
C68 C69 C70 Fe6 59.9(13) . . . . ?
C68 C69 C70 C66 0(2) . . . . ?
C70 C66 C67 Fe6 59.1(10) . . . . ?
C70 C66 C67 C68 2.1(17) . . . . ?
N3 C71 C72 C73 0.0 . . . . ?
C71 N3 C75 C74 0.0 . . . . ?
C71 C72 C73 C74 0.0 . . . . ?
C72 C73 C74 C75 0.0 . . . . ?
C73 C74 C75 N3 0.0 . . . . ?
C75 N3 C71 C72 0.0 . . . . ?
N3A C71A C72A C73A -12(7) . . . . ?
C71A N3A C75A C74A -4(5) . . . . ?
C71A C72A C73A C74A 24(6) . . . . ?
C72A C73A C74A C75A -26(6) . . . . ?
C73A C74A C75A N3A 16(6) . . . . ?
C75A N3A C71A C72A 2(6) . . . . ?
N4 C80 C79 C78 0.0 . . . . ?
C80 N4 C76 C77 0.0 . . . . ?
C80 C79 C78 C77 0.0 . . . . ?
C79 C78 C77 C76 0.0 . . . . ?
C78 C77 C76 N4 0.0 . . . . ?
C76 N4 C80 C79 0.0 . . . . ?
Li3 C41 C42 Fe4 161.3(16) . . . . ?
Li3 C41 C42 C43 -139.9(15) . . . . ?
Li3 C41 C45 Fe4 -147.5(9) . . . . ?
Li3 C41 C45 C44 154.2(10) . . . . ?
Li3 C51 C52 Fe5 159.6(15) . . . . ?
Li3 C51 C52 C53 -143.5(14) . . . . ?
Li3 C51 C55 Fe5 -145.9(9) . . . . ?
Li3 C51 C55 C54 154.2(11) . . . . ?
Li3 C61 C62 Fe6 160.4(16) . . . . ?
Li3 C61 C62 C63 -141.5(16) . . . . ?
Li3 C61 C65 Fe6 -146.8(9) . . . . ?
Li3 C61 C65 C64 152.2(14) . . . . ?
Li3 N3 C71 C72 -178.1(9) . . . . ?
Li3 N3 C75 C74 178.0(10) . . . . ?
Li3 N3A C71A C72A -175(4) . . . . ?
Li3 N3A C75A C74A 173(3) . . . . ?
Li4 C46 C47 Fe4 -149.5(9) . . . . ?
Li4 C46 C47 C48 153.1(11) . . . . ?
Li4 C46 C50 Fe4 161.9(14) . . . . ?
Li4 C46 C50 C49 -139.2(14) . . . . ?
Li4 C56 C57 Fe5 -148.5(9) . . . . ?
Li4 C56 C57 C58 153.5(11) . . . . ?
Li4 C56 C60 Fe5 160.4(14) . . . . ?
Li4 C56 C60 C59 -143.0(14) . . . . ?
Li4 C66 C67 Fe6 -146.8(9) . . . . ?
Li4 C66 C67 C68 156.2(13) . . . . ?
Li4 C66 C70 Fe6 158.2(15) . . . . ?
Li4 C66 C70 C69 -144.0(15) . . . . ?
Li4 N4 C80 C79 176.7(10) . . . . ?
Li4 N4 C76 C77 -176.9(9) . . . . ?
N5 C81 C82 C83 -2(2) . . . . ?
N6 C86 C87 C88 0(3) . . . . ?
N7 C91 C92 C93 1(3) . . . . ?
N8 C96 C97 C98 1(2) . . . . ?
C81 N5 C85 C84 -2(2) . . . . ?
C81 C82 C83 C84 2(2) . . . . ?
C82 C83 C84 C85 -2(2) . . . . ?
C83 C84 C85 N5 2(2) . . . . ?
C85 N5 C81 C82 2(2) . . . . ?
C86 N6 C90 C89 -1(3) . . . . ?
C86 C87 C88 C89 2(3) . . . . ?
C87 C88 C89 C90 -2(3) . . . . ?
C88 C89 C90 N6 2(3) . . . . ?
C90 N6 C86 C87 0(2) . . . . ?
C91 N7 C95 C94 1(3) . . . . ?
C91 C92 C93 C94 0(3) . . . . ?
C92 C93 C94 C95 -1(3) . . . . ?
C93 C94 C95 N7 1(3) . . . . ?
C95 N7 C91 C92 -2(3) . . . . ?
C96 N8 C100 C99 0(2) . . . . ?
C96 C97 C98 C99 -2(2) . . . . ?
C97 C98 C99 C100 2(2) . . . . ?
C98 C99 C100 N8 -1(2) . . . . ?
C100 N8 C96 C97 1(2) . . . . ?
Li5 N5 C81 C82 -160.6(15) . . . . ?
Li5 N5 C85 C84 161.8(15) . . . . ?
Li5 N6 C86 C87 179.0(15) . . . . ?
Li5 N6 C90 C89 -179.5(17) . . . . ?
Li5 N7 C91 C92 -172.3(16) . . . . ?
Li5 N7 C95 C94 171.2(18) . . . . ?
Li5 N8 C96 C97 -160.4(15) . . . . ?
Li5 N8 C100 C99 160.3(15) . . . . ?
N9 C101 C102 C103 -1(2) . . . . ?
N10 C106 C107 C108 2(2) . . . . ?
N11 C111 C112 C113 1(2) . . . . ?
N12 C120 C119 C118 0.0 . . . . ?
C120 N12 C116 C117 0.0 . . . . ?
C120 C119 C118 C117 0.0 . . . . ?
C119 C118 C117 C116 0.0 . . . . ?
C118 C117 C116 N12 0.0 . . . . ?
C116 N12 C120 C119 0.0 . . . . ?
C101 N9 C105 C104 -2(2) . . . . ?
C101 C102 C103 C104 2(2) . . . . ?
C102 C103 C104 C105 -3(2) . . . . ?
C103 C104 C105 N9 3(2) . . . . ?
C105 N9 C101 C102 1(2) . . . . ?
C106 N10 C110 C109 1(2) . . . . ?
C106 C107 C108 C109 1(2) . . . . ?
C107 C108 C109 C110 -3(2) . . . . ?
C108 C109 C110 N10 2(2) . . . . ?
C110 N10 C106 C107 -2(2) . . . . ?
C111 N11 C115 C114 -2(3) . . . . ?
C111 C112 C113 C114 -1(2) . . . . ?
C112 C113 C114 C115 0(2) . . . . ?
C113 C114 C115 N11 2(3) . . . . ?
C115 N11 C111 C112 1(2) . . . . ?
Li6 N9 C101 C102 -163.8(14) . . . . ?
Li6 N9 C105 C104 163.6(13) . . . . ?
Li6 N10 C106 C107 169.0(16) . . . . ?
Li6 N10 C110 C109 -172.2(14) . . . . ?
Li6 N11 C111 C112 177.3(13) . . . . ?
Li6 N11 C115 C114 -179.0(16) . . . . ?
Li6 N12 C120 C119 -179.4(13) . . . . ?
Li6 N12 C116 C117 179.3(15) . . . . ?
C121 C122 C123 C124 0.0 . . . . ?
C122 C121 N13 C125 0.0 . . . . ?
C122 C123 C124 C125 0.0 . . . . ?
C123 C124 C125 N13 0.0 . . . . ?
C124 C125 N13 C121 0.0 . . . . ?
N13 C121 C122 C123 0.0 . . . . ?
C127 C126 N14 C128 0.0 . . . . ?
C126 C127 C130 C129 0.0 . . . . ?
C126 N14 C128 C129 0.0 . . . . ?
N14 C128 C129 C130 0.0 . . . . ?
C128 C129 C130 C127 0.0 . . . . ?
C130 C127 C126 N14 0.0 . . . . ?
